data_7132137
loop_
_publ_author_name
'Horvath, Mikayla L.'
'Jumbelic, Caylee E.'
'Burynski, Rosemarie A.'
'Mistrot, M. Brody'
'Pike, Robert D.'
'Smith, Brian J.'
'Arslan, Hasan'

_publ_section_title
;
 Rapid single crystal growth <i>via</i> guest displacement from host-guest
 complexes.
;
_journal_name_full 'Chemical communications (Cambridge, England)'
_journal_paper_doi 10.1039/d3cc03406b
_journal_year 2023
_chemical_formula_moiety 'C48 H40 N4, C36 H36 N2, 4(F6 P), 10(C2 H3 N)'
_chemical_formula_sum 'C104 H106 F24 N16 P4'
_chemical_formula_weight 2159.92
_chemical_name_systematic
'9,16,27,34-Tetra-azonianonacyclo[32.2.2.22,5.26,9.211,14.216,19.220,23.224,27.229,32]dopentaconta-1(36),2,4,6,8,11,13,16,18,20,22,24,26,29,31,34,37,39,41,43,45,47,49,51-tetracosaene tetrakis(hexafluorophosphate) (1E,1'E)-1,1'-(anthracene-9,10-diyl)bis(N-(4-(tert-butyl)phenyl)methanimine) acetonitrile solvate'
_space_group_crystal_system triclinic
_space_group_IT_number 2
_space_group_name_Hall '-P 1'
_space_group_name_H-M_alt 'P -1'
_atom_sites_solution_hydrogens geom
_audit_creation_method SHELXL-2018/3
_audit_update_record
;
2023-07-13 deposited with the CCDC.	2023-08-22 downloaded from the CCDC.
;
_cell_angle_alpha 68.0780(10)
_cell_angle_beta 72.5220(10)
_cell_angle_gamma 89.7170(10)
_cell_formula_units_Z 2
_cell_length_a 14.4346(2)
_cell_length_b 19.1010(3)
_cell_length_c 21.5810(4)
_cell_measurement_reflns_used 9523
_cell_measurement_temperature 100(2)
_cell_measurement_theta_max 71.65
_cell_measurement_theta_min 2.33
_cell_volume 5226.35(16)
_computing_cell_refinement 'SAINTPLUS (Bruker AXS, 2004)'
_computing_data_reduction SAINTPLUS
_computing_molecular_graphics 'SHELXLE (Hubschle, 2011)'
_computing_publication_material 'Mercury 3.7 (CCDC, 2016)'
_computing_structure_refinement 'SHELXL-2014/5 (Sheldrick, 2014)'
_computing_structure_solution 'SHELXS97 (Sheldrick, 1997)'
_diffrn_ambient_temperature 100(2)
_diffrn_measured_fraction_theta_full 0.965
_diffrn_measured_fraction_theta_max 0.948
_diffrn_measurement_device_type 'Bruker SMART APEX II CCD'
_diffrn_measurement_method '\w and \y'
_diffrn_radiation_monochromator 'multi-layer optics'
_diffrn_radiation_source Imus
_diffrn_radiation_type CuK\a
_diffrn_radiation_wavelength 1.54178
_diffrn_reflns_av_R_equivalents 0.0486
_diffrn_reflns_av_unetI/netI 0.0448
_diffrn_reflns_Laue_measured_fraction_full 0.965
_diffrn_reflns_Laue_measured_fraction_max 0.948
_diffrn_reflns_limit_h_max 17
_diffrn_reflns_limit_h_min -17
_diffrn_reflns_limit_k_max 23
_diffrn_reflns_limit_k_min -23
_diffrn_reflns_limit_l_max 26
_diffrn_reflns_limit_l_min -26
_diffrn_reflns_number 98716
_diffrn_reflns_point_group_measured_fraction_full 0.965
_diffrn_reflns_point_group_measured_fraction_max 0.948
_diffrn_reflns_theta_full 67.679
_diffrn_reflns_theta_max 71.862
_diffrn_reflns_theta_min 2.331
_exptl_absorpt_coefficient_mu 1.518
_exptl_absorpt_correction_T_max 0.5919
_exptl_absorpt_correction_T_min 0.4039
_exptl_absorpt_correction_type numerical
_exptl_absorpt_process_details 'SADABS (Sheldrick, 2004)'
_exptl_crystal_colour red
_exptl_crystal_density_diffrn 1.373
_exptl_crystal_description block
_exptl_crystal_F_000 2236
_exptl_crystal_recrystallization_method 'Re-crystallisation from solvent'
_exptl_crystal_size_max 0.420
_exptl_crystal_size_mid 0.360
_exptl_crystal_size_min 0.320
_refine_diff_density_max 0.966
_refine_diff_density_min -0.856
_refine_diff_density_rms 0.147
_refine_ls_extinction_method none
_refine_ls_goodness_of_fit_ref 1.078
_refine_ls_hydrogen_treatment constr
_refine_ls_matrix_type full
_refine_ls_number_parameters 1506
_refine_ls_number_reflns 19450
_refine_ls_number_restraints 18
_refine_ls_restrained_S_all 1.136
_refine_ls_R_factor_all 0.1028
_refine_ls_R_factor_gt 0.0973
_refine_ls_shift/su_max 0.000
_refine_ls_shift/su_mean 0.000
_refine_ls_structure_factor_coef Fsqd
_refine_ls_weighting_details 'w=1/[\s^2^(Fo^2^)+(0.1915P)^2^+5.1486P] where P=(Fo^2^+2Fc^2^)/3'
_refine_ls_weighting_scheme calc
_refine_ls_wR_factor_gt 0.2651
_refine_ls_wR_factor_ref 0.2751
_reflns_Friedel_coverage 0.000
_reflns_number_gt 17363
_reflns_number_total 19450
_reflns_threshold_expression 'I > 2\s(I)'
_cod_data_source_file d3cc03406b3.cif
_cod_data_source_block cu_Arslan020_0m_a
_cod_original_cell_volume 5226.35(15)
_cod_database_code 7132137
_shelx_shelxl_version_number 2018/3
_shelx_space_group_comment
;
The symmetry employed for this shelxl refinement is uniquely defined
by the following loop, which should always be used as a source of
symmetry information in preference to the above space-group names.
They are only intended as comments.
;
_shelx_estimated_absorpt_t_min 0.568
_shelx_estimated_absorpt_t_max 0.642

loop_
_space_group_symop_operation_xyz
'x, y, z'
'-x, -y, -z'

loop_
_atom_site_label
_atom_site_type_symbol
_atom_site_fract_x
_atom_site_fract_y
_atom_site_fract_z
_atom_site_U_iso_or_equiv
_atom_site_adp_type
_atom_site_occupancy
_atom_site_site_symmetry_order
_atom_site_calc_flag
_atom_site_refinement_flags_posn
_atom_site_refinement_flags_adp
_atom_site_refinement_flags_occupancy
_atom_site_disorder_assembly
_atom_site_disorder_group
N1 N 0.45674(18) 0.17485(12) 0.26788(11) 0.0236(5) Uani 1 1 d . . . . .
N2 N 0.37975(18) 0.79842(12) 0.05719(12) 0.0239(5) Uani 1 1 d . . . . .
N3 N 0.59218(18) 0.19300(12) 0.45404(12) 0.0233(5) Uani 1 1 d . . . . .
N4 N 0.55555(18) 0.82472(12) 0.22569(11) 0.0230(5) Uani 1 1 d . . . . .
N5 N 0.23615(18) 0.51992(14) 0.07380(12) 0.0287(5) Uani 1 1 d . . . . .
N6 N 0.32679(16) 0.55947(12) 0.39614(12) 0.0207(4) Uani 1 1 d . . . . .
C1 C 0.6206(2) 0.11938(14) -0.01426(15) 0.0279(6) Uani 1 1 d . . . . .
H1A H 0.687933 0.105530 -0.026620 0.033 Uiso 1 1 calc R U . . .
H1B H 0.578448 0.087510 -0.024690 0.033 Uiso 1 1 calc R U . . .
C2 C 0.5833(2) 0.10502(13) 0.06321(14) 0.0217(5) Uani 1 1 d . . . . .
C3 C 0.6483(2) 0.11208(14) 0.09744(15) 0.0245(5) Uani 1 1 d . . . . .
H3 H 0.716741 0.120844 0.073215 0.029 Uiso 1 1 calc R U . . .
C4 C 0.6140(2) 0.10641(14) 0.16655(15) 0.0244(5) Uani 1 1 d . . . . .
H4 H 0.658985 0.111101 0.189532 0.029 Uiso 1 1 calc R U . . .
C5 C 0.5138(2) 0.09386(13) 0.20257(13) 0.0214(5) Uani 1 1 d . . . . .
C6 C 0.4490(2) 0.08269(13) 0.16963(14) 0.0219(5) Uani 1 1 d . . . . .
H6 H 0.380926 0.071230 0.194823 0.026 Uiso 1 1 calc R U . . .
C7 C 0.4829(2) 0.08811(14) 0.10019(14) 0.0231(5) Uani 1 1 d . . . . .
H7 H 0.438248 0.080378 0.078126 0.028 Uiso 1 1 calc R U . . .
C8 C 0.4760(2) 0.09563(14) 0.27525(14) 0.0270(6) Uani 1 1 d . . . . .
H8A H 0.414901 0.060279 0.303392 0.032 Uiso 1 1 calc R U . . .
H8B H 0.524978 0.079365 0.299895 0.032 Uiso 1 1 calc R U . . .
C9 C 0.5312(2) 0.22624(16) 0.25396(16) 0.0283(6) Uani 1 1 d . . . . .
H9 H 0.593504 0.210462 0.254594 0.034 Uiso 1 1 calc R U . . .
C10 C 0.5181(2) 0.30117(16) 0.23887(16) 0.0285(6) Uani 1 1 d . . . . .
H10 H 0.571180 0.336577 0.230017 0.034 Uiso 1 1 calc R U . . .
C11 C 0.4276(2) 0.32630(14) 0.23629(13) 0.0206(5) Uani 1 1 d . . . . .
C12 C 0.3509(2) 0.27088(15) 0.25418(14) 0.0245(5) Uani 1 1 d . . . . .
H12 H 0.287191 0.284755 0.255693 0.029 Uiso 1 1 calc R U . . .
C13 C 0.3673(2) 0.19588(15) 0.26971(14) 0.0263(6) Uani 1 1 d . . . . .
H13 H 0.314540 0.158564 0.281866 0.032 Uiso 1 1 calc R U . . .
C14 C 0.4151(2) 0.40789(14) 0.21259(13) 0.0195(5) Uani 1 1 d . . . . .
C15 C 0.4952(2) 0.46086(14) 0.16443(13) 0.0215(5) Uani 1 1 d . . . . .
H15 H 0.556814 0.443958 0.149508 0.026 Uiso 1 1 calc R U . . .
C16 C 0.4860(2) 0.53768(14) 0.13808(13) 0.0221(5) Uani 1 1 d . . . . .
H16 H 0.541429 0.573043 0.105545 0.027 Uiso 1 1 calc R U . . .
C17 C 0.3961(2) 0.56343(14) 0.15900(12) 0.0193(5) Uani 1 1 d . . . . .
C18 C 0.3158(2) 0.51063(15) 0.20861(13) 0.0232(5) Uani 1 1 d . . . . .
H18 H 0.254412 0.527705 0.224029 0.028 Uiso 1 1 calc R U . . .
C19 C 0.3252(2) 0.43355(15) 0.23538(13) 0.0233(5) Uani 1 1 d . . . . .
H19 H 0.270549 0.398230 0.269218 0.028 Uiso 1 1 calc R U . . .
C20 C 0.3876(2) 0.64523(14) 0.12672(12) 0.0213(5) Uani 1 1 d . . . . .
C21 C 0.4688(2) 0.69951(15) 0.10360(14) 0.0241(5) Uani 1 1 d . . . . .
H21 H 0.528039 0.683779 0.111804 0.029 Uiso 1 1 calc R U . . .
C22 C 0.4629(2) 0.77498(15) 0.06929(14) 0.0259(6) Uani 1 1 d . . . . .
H22 H 0.518249 0.811224 0.053856 0.031 Uiso 1 1 calc R U . . .
C23 C 0.2992(2) 0.74813(15) 0.07993(15) 0.0276(6) Uani 1 1 d . . . . .
H23 H 0.240601 0.765788 0.071821 0.033 Uiso 1 1 calc R U . . .
C24 C 0.3014(2) 0.67168(15) 0.11469(14) 0.0249(5) Uani 1 1 d . . . . .
H24 H 0.244499 0.636823 0.130533 0.030 Uiso 1 1 calc R U . . .
C25 C 0.4601(2) 0.09492(14) 0.78323(14) 0.0260(6) Uani 1 1 d . . . . .
H25A H 0.398287 0.060865 0.812584 0.031 Uiso 1 1 calc R U . . .
H25B H 0.509793 0.078120 0.807178 0.031 Uiso 1 1 calc R U . . .
C26 C 0.4945(2) 0.09114(13) 0.71131(13) 0.0216(5) Uani 1 1 d . . . . .
C27 C 0.5942(2) 0.10361(14) 0.67325(15) 0.0242(5) Uani 1 1 d . . . . .
H27 H 0.641028 0.109954 0.694255 0.029 Uiso 1 1 calc R U . . .
C28 C 0.6248(2) 0.10673(14) 0.60499(15) 0.0248(5) Uani 1 1 d . . . . .
H28 H 0.692777 0.114982 0.579471 0.030 Uiso 1 1 calc R U . . .
C29 C 0.5571(2) 0.09790(13) 0.57313(14) 0.0222(5) Uani 1 1 d . . . . .
C30 C 0.4574(2) 0.08206(14) 0.61220(14) 0.0235(5) Uani 1 1 d . . . . .
H30 H 0.410798 0.073641 0.591848 0.028 Uiso 1 1 calc R U . . .
C31 C 0.4267(2) 0.07870(13) 0.68097(14) 0.0225(5) Uani 1 1 d . . . . .
H31 H 0.359030 0.067837 0.707472 0.027 Uiso 1 1 calc R U . . .
C32 C 0.5897(2) 0.11004(14) 0.49645(14) 0.0275(6) Uani 1 1 d . . . . .
H32A H 0.655530 0.093960 0.482877 0.033 Uiso 1 1 calc R U . . .
H32B H 0.543606 0.079575 0.487635 0.033 Uiso 1 1 calc R U . . .
C33 C 0.6707(2) 0.24150(16) 0.43930(15) 0.0284(6) Uani 1 1 d . . . . .
H33 H 0.726552 0.222125 0.451223 0.034 Uiso 1 1 calc R U . . .
C34 C 0.6709(2) 0.31831(16) 0.40737(15) 0.0270(6) Uani 1 1 d . . . . .
H34 H 0.726804 0.351691 0.397431 0.032 Uiso 1 1 calc R U . . .
C35 C 0.5897(2) 0.34828(14) 0.38917(13) 0.0208(5) Uani 1 1 d . . . . .
C36 C 0.5099(2) 0.29639(14) 0.40511(14) 0.0216(5) Uani 1 1 d . . . . .
H36 H 0.453172 0.314187 0.393641 0.026 Uiso 1 1 calc R U . . .
C37 C 0.5128(2) 0.21926(15) 0.43750(14) 0.0236(5) Uani 1 1 d . . . . .
H37 H 0.458034 0.184450 0.448171 0.028 Uiso 1 1 calc R U . . .
C38 C 0.58802(19) 0.43106(14) 0.35584(13) 0.0193(5) Uani 1 1 d . . . . .
C39 C 0.6549(2) 0.48281(15) 0.35708(14) 0.0240(5) Uani 1 1 d . . . . .
H39 H 0.702835 0.464672 0.379370 0.029 Uiso 1 1 calc R U . . .
C40 C 0.6519(2) 0.56071(15) 0.32589(14) 0.0245(5) Uani 1 1 d . . . . .
H40 H 0.697305 0.595194 0.327620 0.029 Uiso 1 1 calc R U . . .
C41 C 0.5829(2) 0.58880(14) 0.29213(13) 0.0201(5) Uani 1 1 d . . . . .
C42 C 0.5153(2) 0.53698(15) 0.29232(14) 0.0233(5) Uani 1 1 d . . . . .
H42 H 0.466644 0.555110 0.270784 0.028 Uiso 1 1 calc R U . . .
C43 C 0.5178(2) 0.45938(14) 0.32343(14) 0.0222(5) Uani 1 1 d . . . . .
H43 H 0.471104 0.425044 0.322697 0.027 Uiso 1 1 calc R U . . .
C44 C 0.5760(2) 0.67138(14) 0.26416(13) 0.0206(5) Uani 1 1 d . . . . .
C45 C 0.6545(2) 0.72482(15) 0.24681(15) 0.0261(6) Uani 1 1 d . . . . .
H45 H 0.716768 0.708870 0.247562 0.031 Uiso 1 1 calc R U . . .
C46 C 0.6425(2) 0.80067(15) 0.22856(15) 0.0273(6) Uani 1 1 d . . . . .
H46 H 0.696289 0.836441 0.217867 0.033 Uiso 1 1 calc R U . . .
C47 C 0.4793(2) 0.77510(15) 0.23880(14) 0.0243(5) Uani 1 1 d . . . . .
H47 H 0.418946 0.792993 0.234834 0.029 Uiso 1 1 calc R U . . .
C48 C 0.4879(2) 0.69890(15) 0.25784(14) 0.0234(5) Uani 1 1 d . . . . .
H48 H 0.433500 0.664566 0.266786 0.028 Uiso 1 1 calc R U . . .
C49 C 0.5495(2) 0.43435(14) 0.01441(13) 0.0210(5) Uani 1 1 d . . . . .
C50 C 0.5955(2) 0.36597(15) 0.03368(14) 0.0255(6) Uani 1 1 d . . . . .
H50 H 0.664532 0.369448 0.023272 0.031 Uiso 1 1 calc R U . . .
C51 C 0.5414(2) 0.29632(15) 0.06667(14) 0.0289(6) Uani 1 1 d . . . . .
H51 H 0.573319 0.252029 0.079446 0.035 Uiso 1 1 calc R U . . .
C52 C 0.4398(2) 0.28868(15) 0.08209(15) 0.0308(6) Uani 1 1 d . . . . .
H52 H 0.403861 0.239527 0.102951 0.037 Uiso 1 1 calc R U . . .
C53 C 0.3922(2) 0.35193(16) 0.06716(14) 0.0273(6) Uani 1 1 d . . . . .
H53 H 0.322895 0.346142 0.079479 0.033 Uiso 1 1 calc R U . . .
C54 C 0.4449(2) 0.42675(15) 0.03329(13) 0.0219(5) Uani 1 1 d . . . . .
C55 C 0.3961(2) 0.49254(15) 0.02003(13) 0.0227(5) Uani 1 1 d . . . . .
C56 C 0.2890(2) 0.48136(15) 0.04293(14) 0.0265(6) Uani 1 1 d . . . . .
H56 H 0.257654 0.443854 0.034425 0.032 Uiso 1 1 calc R U . . .
C57 C 0.1340(2) 0.49976(18) 0.09633(15) 0.0298(6) Uani 1 1 d . . . . .
C58 C 0.0903(2) 0.42502(19) 0.13069(17) 0.0354(7) Uani 1 1 d . . . . .
H58 H 0.129480 0.384679 0.140093 0.043 Uiso 1 1 calc R U . . .
C59 C -0.0107(2) 0.4091(2) 0.15139(18) 0.0391(7) Uani 1 1 d . . . . .
H59 H -0.039643 0.357658 0.175368 0.047 Uiso 1 1 calc R U . . .
C60 C -0.0705(2) 0.4660(2) 0.13809(16) 0.0365(7) Uani 1 1 d . . . . .
C61 C -0.0259(2) 0.5407(2) 0.10420(16) 0.0375(7) Uani 1 1 d . . . . .
H61 H -0.065111 0.580904 0.094093 0.045 Uiso 1 1 calc R U . . .
C62 C 0.0750(2) 0.55805(19) 0.08470(16) 0.0343(6) Uani 1 1 d . . . . .
H62 H 0.103497 0.609590 0.063483 0.041 Uiso 1 1 calc R U . . .
C63 C -0.1815(3) 0.4466(3) 0.15887(19) 0.0469(9) Uani 1 1 d . . . . .
C64A C -0.2317(9) 0.5152(9) 0.1785(9) 0.076(5) Uani 0.55(2) 1 d . . P A 1
H64A H -0.221147 0.514322 0.221506 0.114 Uiso 0.55(2) 1 calc R U P A 1
H64B H -0.302082 0.508568 0.186098 0.114 Uiso 0.55(2) 1 calc R U P A 1
H64C H -0.202152 0.563992 0.139564 0.114 Uiso 0.55(2) 1 calc R U P A 1
C65A C -0.2127(14) 0.3795(13) 0.2223(14) 0.141(11) Uani 0.55(2) 1 d . . P A 1
H65A H -0.176402 0.380850 0.253714 0.211 Uiso 0.55(2) 1 calc R U P A 1
H65B H -0.200282 0.334554 0.210864 0.211 Uiso 0.55(2) 1 calc R U P A 1
H65C H -0.282887 0.377058 0.245940 0.211 Uiso 0.55(2) 1 calc R U P A 1
C66A C -0.1993(7) 0.4586(15) 0.0926(8) 0.092(6) Uani 0.55(2) 1 d . . P A 1
H66A H -0.269595 0.448629 0.101639 0.138 Uiso 0.55(2) 1 calc R U P A 1
H66B H -0.164514 0.423925 0.072452 0.138 Uiso 0.55(2) 1 calc R U P A 1
H66C H -0.175612 0.511250 0.059416 0.138 Uiso 0.55(2) 1 calc R U P A 1
C64B C -0.2391(10) 0.5121(9) 0.1503(8) 0.046(3) Uani 0.45(2) 1 d . . P A 2
H64D H -0.307888 0.493811 0.178583 0.069 Uiso 0.45(2) 1 calc R U P A 2
H64E H -0.233744 0.538182 0.100533 0.069 Uiso 0.45(2) 1 calc R U P A 2
H64F H -0.213706 0.547429 0.166263 0.069 Uiso 0.45(2) 1 calc R U P A 2
C65B C -0.2229(8) 0.3832(7) 0.2333(6) 0.028(2) Uani 0.45(2) 1 d . . P A 2
H65D H -0.194268 0.336522 0.233694 0.041 Uiso 0.45(2) 1 calc R U P A 2
H65E H -0.294159 0.373892 0.246142 0.041 Uiso 0.45(2) 1 calc R U P A 2
H65F H -0.206596 0.399099 0.267446 0.041 Uiso 0.45(2) 1 calc R U P A 2
C66B C -0.2066(5) 0.4047(7) 0.1118(4) 0.031(2) Uani 0.45(2) 1 d . . P A 2
H66D H -0.277624 0.397433 0.122308 0.047 Uiso 0.45(2) 1 calc R U P A 2
H66E H -0.181731 0.355158 0.123085 0.047 Uiso 0.45(2) 1 calc R U P A 2
H66F H -0.175579 0.436204 0.061625 0.047 Uiso 0.45(2) 1 calc R U P A 2
C67 C 0.56254(17) 0.56528(14) 0.48529(12) 0.0166(5) Uani 1 1 d . . . . .
C68 C 0.62398(19) 0.63258(14) 0.46950(14) 0.0215(5) Uani 1 1 d . . . . .
H68 H 0.682388 0.627908 0.481674 0.026 Uiso 1 1 calc R U . . .
C69 C 0.6001(2) 0.70289(15) 0.43744(14) 0.0238(5) Uani 1 1 d . . . . .
H69 H 0.642864 0.746686 0.426148 0.029 Uiso 1 1 calc R U . . .
C70 C 0.5118(2) 0.71136(14) 0.42071(14) 0.0233(5) Uani 1 1 d . . . . .
H70 H 0.495052 0.760800 0.399383 0.028 Uiso 1 1 calc R U . . .
C71 C 0.45075(19) 0.64886(14) 0.43508(13) 0.0207(5) Uani 1 1 d . . . . .
H71 H 0.391161 0.655532 0.424543 0.025 Uiso 1 1 calc R U . . .
C72 C 0.47480(18) 0.57356(14) 0.46569(12) 0.0166(5) Uani 1 1 d . . . . .
C73 C 0.41437(18) 0.50831(14) 0.47948(13) 0.0178(5) Uani 1 1 d . . . . .
C74 C 0.32599(18) 0.51431(14) 0.45708(14) 0.0202(5) Uani 1 1 d . . . . .
H74 H 0.266869 0.483404 0.489315 0.024 Uiso 1 1 calc R U . . .
C75 C 0.24165(18) 0.55803(15) 0.37608(14) 0.0211(5) Uani 1 1 d . . . . .
C76 C 0.2229(2) 0.62548(15) 0.32983(15) 0.0258(5) Uani 1 1 d . . . . .
H76 H 0.265843 0.670673 0.313768 0.031 Uiso 1 1 calc R U . . .
C77 C 0.1424(2) 0.62812(16) 0.30657(16) 0.0276(6) Uani 1 1 d . . . . .
H77 H 0.130830 0.675071 0.275288 0.033 Uiso 1 1 calc R U . . .
C78 C 0.0784(2) 0.56242(17) 0.32871(15) 0.0264(6) Uani 1 1 d . . . . .
C79 C 0.0999(2) 0.49486(17) 0.37324(17) 0.0318(6) Uani 1 1 d . . . . .
H79 H 0.058207 0.449263 0.388267 0.038 Uiso 1 1 calc R U . . .
C80 C 0.1803(2) 0.49196(16) 0.39643(16) 0.0284(6) Uani 1 1 d . . . . .
H80 H 0.193450 0.444720 0.426271 0.034 Uiso 1 1 calc R U . . .
C81 C -0.0145(2) 0.5655(2) 0.30761(18) 0.0356(7) Uani 1 1 d . . . . .
C82 C -0.0079(3) 0.6352(2) 0.2419(2) 0.0496(9) Uani 1 1 d . . . . .
H82A H -0.067592 0.633689 0.229460 0.074 Uiso 1 1 calc R U . . .
H82B H 0.048877 0.635816 0.202884 0.074 Uiso 1 1 calc R U . . .
H82C H -0.000793 0.681141 0.251026 0.074 Uiso 1 1 calc R U . . .
C83 C -0.0995(2) 0.5682(3) 0.3707(2) 0.0481(9) Uani 1 1 d . . . . .
H83A H -0.160881 0.570352 0.359683 0.072 Uiso 1 1 calc R U . . .
H83B H -0.086147 0.613367 0.379305 0.072 Uiso 1 1 calc R U . . .
H83C H -0.105300 0.522469 0.412899 0.072 Uiso 1 1 calc R U . . .
C84 C -0.0357(3) 0.4943(2) 0.2950(2) 0.0483(9) Uani 1 1 d . . . . .
H84A H -0.094099 0.498113 0.280321 0.072 Uiso 1 1 calc R U . . .
H84B H -0.046788 0.449222 0.338769 0.072 Uiso 1 1 calc R U . . .
H84C H 0.020329 0.489873 0.258024 0.072 Uiso 1 1 calc R U . . .
P1 P 0.19689(5) 0.25894(4) 0.45500(3) 0.02247(18) Uani 1 1 d . . . . .
F1 F 0.10712(12) 0.19479(9) 0.50738(9) 0.0299(4) Uani 1 1 d . . . . .
F2 F 0.12489(13) 0.30991(10) 0.41911(11) 0.0371(4) Uani 1 1 d . . . . .
F3 F 0.17794(13) 0.29838(10) 0.51054(10) 0.0340(4) Uani 1 1 d . . . . .
F4 F 0.28741(13) 0.32298(11) 0.40217(10) 0.0398(5) Uani 1 1 d . . . . .
F5 F 0.26965(13) 0.20787(10) 0.49076(10) 0.0342(4) Uani 1 1 d . . . . .
F6 F 0.21586(16) 0.21828(12) 0.40010(10) 0.0420(5) Uani 1 1 d . . . . .
P2 P 0.20037(6) 0.87806(5) 0.20659(4) 0.0312(2) Uani 1 1 d . . . . .
F7A F 0.1804(2) 0.8639(2) 0.14341(16) 0.0672(9) Uani 0.886(4) 1 d . . P B 1
F8A F 0.1068(2) 0.81602(19) 0.2577(2) 0.0702(10) Uani 0.886(4) 1 d . . P B 1
F9A F 0.1295(2) 0.94156(17) 0.1995(2) 0.0737(11) Uani 0.886(4) 1 d . . P B 1
F10A F 0.2234(5) 0.8985(7) 0.2638(5) 0.179(4) Uani 0.886(4) 1 d . . P B 1
F11A F 0.2907(2) 0.9364(2) 0.1532(3) 0.1012(15) Uani 0.886(4) 1 d . . P B 1
F12A F 0.2694(3) 0.8118(2) 0.2101(2) 0.0878(12) Uani 0.886(4) 1 d . . P B 1
F7B F 0.1038(19) 0.904(2) 0.2294(16) 0.0672(9) Uani 0.114(4) 1 d . . P B 2
F8B F 0.101(2) 0.8464(16) 0.2557(18) 0.0702(10) Uani 0.114(4) 1 d . . P B 2
F9B F 0.2019(17) 0.9315(12) 0.1328(16) 0.0737(11) Uani 0.114(4) 1 d . . P B 2
F10B F 0.2125(12) 0.8560(13) 0.2790(8) 0.029(5) Uani 0.114(4) 1 d . . P B 2
F11B F 0.3174(19) 0.8742(19) 0.170(2) 0.1012(15) Uani 0.114(4) 1 d . . P B 2
F12B F 0.2419(18) 0.8191(8) 0.2605(12) 0.042(5) Uani 0.114(4) 1 d . . P B 2
P3 P 0.77474(8) 0.73971(6) 0.03631(7) 0.0543(3) Uani 1 1 d . . . . .
F13 F 0.6907(2) 0.67101(16) 0.0872(2) 0.1137(17) Uani 1 1 d . . . . .
F14 F 0.7014(2) 0.78326(17) -0.0040(2) 0.0879(10) Uani 1 1 d . . . . .
F15 F 0.7423(3) 0.78271(18) 0.08838(15) 0.0977(13) Uani 1 1 d . . . . .
F16 F 0.85844(18) 0.80943(13) -0.01472(13) 0.0557(6) Uani 1 1 d . . . . .
F17 F 0.8495(2) 0.69900(14) 0.07506(19) 0.0736(8) Uani 1 1 d . . . . .
F18 F 0.8094(3) 0.6987(2) -0.0166(2) 0.0999(13) Uani 1 1 d . . . . .
P4 P 0.20934(7) -0.11334(6) 0.69410(5) 0.0405(2) Uani 1 1 d . . . . .
F19A F 0.1301(6) -0.1842(4) 0.7452(3) 0.120(3) Uani 0.650(6) 1 d D . P C 1
F20A F 0.2056(7) -0.0970(8) 0.7607(5) 0.156(5) Uani 0.650(6) 1 d D . P C 1
F21A F 0.2989(7) -0.1505(8) 0.6937(6) 0.172(5) Uani 0.650(6) 1 d D . P C 1
F22A F 0.2688(6) -0.0347(4) 0.6410(5) 0.155(4) Uani 0.650(6) 1 d D . P C 1
F23A F 0.2016(3) -0.1279(3) 0.6290(2) 0.0662(15) Uani 0.650(6) 1 d D . P C 1
F24A F 0.1125(4) -0.0668(4) 0.6895(4) 0.098(2) Uani 0.650(6) 1 d D . P C 1
F19B F 0.2322(5) -0.1809(4) 0.7634(3) 0.059(2) Uani 0.350(6) 1 d D . P C 2
F20B F 0.1043(4) -0.1254(6) 0.7291(4) 0.057(3) Uani 0.350(6) 1 d D . P C 2
F21B F 0.3339(5) -0.1090(5) 0.6589(4) 0.0471(19) Uani 0.350(6) 1 d D . P C 2
F22B F 0.2132(7) -0.0577(5) 0.6226(4) 0.079(3) Uani 0.350(6) 1 d D . P C 2
F23B F 0.2113(6) -0.1804(5) 0.6647(5) 0.059(2) Uani 0.350(6) 1 d D . P C 2
F24B F 0.2336(6) -0.0530(4) 0.7225(5) 0.052(2) Uani 0.350(6) 1 d D . P C 2
N7 N 0.1251(3) -0.1558(2) 0.5190(2) 0.0600(9) Uani 1 1 d . . . . .
C85 C 0.0077(4) -0.2347(5) 0.6437(3) 0.109(3) Uani 1 1 d . . . . .
H85A H -0.014532 -0.284001 0.645358 0.164 Uiso 1 1 calc R U . . .
H85B H -0.048965 -0.208212 0.655739 0.164 Uiso 1 1 calc R U . . .
H85C H 0.043172 -0.242737 0.677559 0.164 Uiso 1 1 calc R U . . .
C86 C 0.0718(3) -0.1895(3) 0.5735(2) 0.0546(10) Uani 1 1 d . . . . .
N8 N 0.2069(2) 0.03737(18) 0.83494(19) 0.0483(8) Uani 1 1 d . . . . .
C87 C 0.0479(3) -0.0469(3) 0.8636(3) 0.0637(12) Uani 1 1 d . . . . .
H87A H 0.027544 -0.083266 0.912813 0.096 Uiso 1 1 calc R U . . .
H87B H 0.059695 -0.074547 0.832322 0.096 Uiso 1 1 calc R U . . .
H87C H -0.003781 -0.014481 0.855927 0.096 Uiso 1 1 calc R U . . .
C88 C 0.1373(3) 0.00006(19) 0.84842(18) 0.0384(7) Uani 1 1 d . . . . .
N9 N 0.3888(2) 0.07071(14) 0.44114(15) 0.0361(6) Uani 1 1 d . . . . .
C89 C 0.1998(3) 0.0404(2) 0.4927(2) 0.0471(9) Uani 1 1 d . . . . .
H89A H 0.169757 0.076069 0.460478 0.071 Uiso 1 1 calc R U . . .
H89B H 0.176967 0.044757 0.538572 0.071 Uiso 1 1 calc R U . . .
H89C H 0.181219 -0.011617 0.498739 0.071 Uiso 1 1 calc R U . . .
C90 C 0.3057(3) 0.05811(15) 0.46356(17) 0.0327(7) Uani 1 1 d . . . . .
N10 N 0.2208(2) 0.03566(17) 0.3299(2) 0.0500(8) Uani 1 1 d . . . . .
C91 C 0.0585(3) -0.0509(3) 0.3750(3) 0.0631(12) Uani 1 1 d . . . . .
H91A H 0.051422 -0.090953 0.421252 0.095 Uiso 1 1 calc R U . . .
H91B H 0.059110 -0.073941 0.341310 0.095 Uiso 1 1 calc R U . . .
H91C H 0.003542 -0.020725 0.379133 0.095 Uiso 1 1 calc R U . . .
C92 C 0.1498(3) -0.0018(2) 0.3505(2) 0.0448(8) Uani 1 1 d . . . . .
N11 N 0.1686(3) 0.2371(2) 0.2071(2) 0.0626(10) Uani 1 1 d . . . . .
C93 C 0.1448(7) 0.1220(3) 0.1779(3) 0.109(3) Uani 1 1 d . . . . .
H93A H 0.080725 0.093236 0.208541 0.163 Uiso 1 1 calc R U . . .
H93B H 0.196231 0.089311 0.185800 0.163 Uiso 1 1 calc R U . . .
H93C H 0.147669 0.139084 0.128491 0.163 Uiso 1 1 calc R U . . .
C94 C 0.1591(3) 0.1864(3) 0.1939(2) 0.0561(10) Uani 1 1 d . . . . .
N12 N 0.8209(3) 0.3576(3) 0.4795(3) 0.0784(13) Uani 1 1 d . . . . .
C95 C 0.9246(4) 0.2926(4) 0.5594(3) 0.0773(17) Uani 1 1 d . . . . .
H95A H 0.970231 0.331741 0.557493 0.116 Uiso 1 1 calc R U . . .
H95B H 0.961462 0.256103 0.543082 0.116 Uiso 1 1 calc R U . . .
H95C H 0.881350 0.266114 0.607995 0.116 Uiso 1 1 calc R U . . .
C96 C 0.8674(3) 0.3275(3) 0.5149(2) 0.0546(10) Uani 1 1 d . . . . .
N13 N 0.8282(3) 0.7688(3) 0.2910(2) 0.0661(11) Uani 1 1 d . . . . .
C97 C 0.8764(4) 0.8731(3) 0.3280(2) 0.0626(11) Uani 1 1 d . . . . .
H97A H 0.828701 0.909829 0.325244 0.094 Uiso 1 1 calc R U . . .
H97B H 0.941366 0.899094 0.296093 0.094 Uiso 1 1 calc R U . . .
H97C H 0.878213 0.849958 0.376414 0.094 Uiso 1 1 calc R U . . .
C98 C 0.8487(3) 0.8149(3) 0.30759(19) 0.0492(9) Uani 1 1 d . . . . .
N14A N 0.9869(5) 1.0465(4) -0.0175(4) 0.054(2) Uani 0.477(7) 1 d D . P D 1
C99A C 1.0055(5) 1.1048(4) -0.0608(4) 0.0418(19) Uani 0.477(7) 1 d D . P D 1
C12A C 1.0362(4) 1.1726(4) -0.1159(3) 0.0758(15) Uani 0.477(7) 1 d D . P D 1
H12A H 1.100461 1.192366 -0.118664 0.114 Uiso 0.477(7) 1 calc R U P D 1
H12B H 0.989216 1.208451 -0.109406 0.114 Uiso 0.477(7) 1 calc R U P D 1
H12C H 1.041240 1.166018 -0.159717 0.114 Uiso 0.477(7) 1 calc R U P D 1
N14B N 0.8835(6) 1.1692(8) -0.0250(5) 0.099(4) Uani 0.523(7) 1 d D . P D 2
C99B C 0.9545(6) 1.1676(5) -0.0639(4) 0.051(2) Uani 0.523(7) 1 d D . P D 2
C12B C 1.0362(4) 1.1726(4) -0.1159(3) 0.0758(15) Uani 0.523(7) 1 d D . P D 2
H12D H 1.021919 1.187828 -0.160466 0.114 Uiso 0.523(7) 1 calc R U P D 2
H12E H 1.061012 1.123009 -0.105395 0.114 Uiso 0.523(7) 1 calc R U P D 2
H12F H 1.085676 1.210473 -0.120078 0.114 Uiso 0.523(7) 1 calc R U P D 2
N15 N 0.5900(2) 0.92884(14) 0.05071(15) 0.0372(6) Uani 1 1 d . . . . .
C101 C 0.7782(3) 0.9625(2) 0.0029(2) 0.0494(9) Uani 1 1 d . . . . .
H10A H 0.810082 0.918055 -0.000481 0.074 Uiso 1 1 calc R U . . .
H10B H 0.799304 0.979247 0.034788 0.074 Uiso 1 1 calc R U . . .
H10C H 0.796444 1.003761 -0.044023 0.074 Uiso 1 1 calc R U . . .
C102 C 0.6728(2) 0.94258(15) 0.02997(17) 0.0313(6) Uani 1 1 d . . . . .
N16A N 1.1314(5) 0.7719(4) -0.0084(4) 0.068(2) Uani 0.594(8) 1 d . . P E 1
C10A C 1.0918(5) 0.7554(4) -0.0407(4) 0.0524(18) Uani 0.594(8) 1 d . . P E 1
C11A C 1.0468(4) 0.7320(3) -0.0789(3) 0.0705(13) Uani 0.594(8) 1 d . . P E 1
H11A H 1.086814 0.753248 -0.128765 0.106 Uiso 0.594(8) 1 calc R U P E 1
H11B H 0.982191 0.749723 -0.073687 0.106 Uiso 0.594(8) 1 calc R U P E 1
H11C H 1.039473 0.676346 -0.061260 0.106 Uiso 0.594(8) 1 calc R U P E 1
N16B N 1.2425(9) 0.7322(6) -0.1033(9) 0.097(5) Uani 0.406(8) 1 d . . P E 2
C10B C 1.1595(9) 0.7315(6) -0.0904(8) 0.071(4) Uani 0.406(8) 1 d . . P E 2
C11B C 1.0468(4) 0.7320(3) -0.0789(3) 0.0705(13) Uani 0.406(8) 1 d . . P E 2
H11D H 1.019167 0.759321 -0.048410 0.106 Uiso 0.406(8) 1 calc R U P E 2
H11E H 1.014645 0.679562 -0.056467 0.106 Uiso 0.406(8) 1 calc R U P E 2
H11F H 1.036356 0.757351 -0.124505 0.106 Uiso 0.406(8) 1 calc R U P E 2

loop_
_atom_site_aniso_label
_atom_site_aniso_U_11
_atom_site_aniso_U_22
_atom_site_aniso_U_33
_atom_site_aniso_U_23
_atom_site_aniso_U_13
_atom_site_aniso_U_12
N1 0.0396(13) 0.0137(10) 0.0171(10) -0.0049(8) -0.0100(9) 0.0033(9)
N2 0.0375(13) 0.0143(10) 0.0186(10) -0.0069(8) -0.0065(9) 0.0025(9)
N3 0.0332(12) 0.0165(10) 0.0191(10) -0.0065(8) -0.0076(9) 0.0065(8)
N4 0.0375(12) 0.0133(10) 0.0172(10) -0.0052(8) -0.0085(9) 0.0033(8)
N5 0.0298(12) 0.0332(12) 0.0235(11) -0.0121(10) -0.0076(10) 0.0074(10)
N6 0.0203(10) 0.0218(10) 0.0265(11) -0.0121(9) -0.0133(9) 0.0054(8)
C1 0.0423(16) 0.0138(11) 0.0246(13) -0.0080(10) -0.0062(12) 0.0053(10)
C2 0.0304(13) 0.0105(10) 0.0223(12) -0.0053(9) -0.0071(10) 0.0050(9)
C3 0.0269(13) 0.0149(11) 0.0285(13) -0.0056(10) -0.0082(11) 0.0030(9)
C4 0.0300(13) 0.0147(11) 0.0280(13) -0.0053(10) -0.0126(11) 0.0024(9)
C5 0.0312(13) 0.0087(10) 0.0205(12) -0.0017(9) -0.0081(10) 0.0028(9)
C6 0.0251(12) 0.0143(10) 0.0240(12) -0.0055(9) -0.0073(10) 0.0031(9)
C7 0.0297(13) 0.0152(11) 0.0260(13) -0.0075(10) -0.0117(11) 0.0030(9)
C8 0.0439(16) 0.0126(11) 0.0219(12) -0.0036(9) -0.0107(12) 0.0035(10)
C9 0.0364(15) 0.0222(13) 0.0334(14) -0.0102(11) -0.0220(12) 0.0056(11)
C10 0.0378(15) 0.0218(13) 0.0354(15) -0.0130(11) -0.0228(13) 0.0025(11)
C11 0.0306(13) 0.0187(12) 0.0138(11) -0.0070(9) -0.0082(10) 0.0021(10)
C12 0.0270(13) 0.0182(12) 0.0229(12) -0.0070(10) -0.0018(10) 0.0007(10)
C13 0.0308(14) 0.0192(12) 0.0221(12) -0.0065(10) -0.0010(11) -0.0013(10)
C14 0.0308(13) 0.0173(11) 0.0150(11) -0.0081(9) -0.0112(10) 0.0001(9)
C15 0.0257(12) 0.0232(12) 0.0174(11) -0.0097(10) -0.0073(10) 0.0003(10)
C16 0.0291(13) 0.0220(12) 0.0167(11) -0.0095(10) -0.0068(10) -0.0021(10)
C17 0.0289(13) 0.0175(11) 0.0141(10) -0.0074(9) -0.0090(10) 0.0008(9)
C18 0.0280(13) 0.0234(12) 0.0184(11) -0.0086(10) -0.0069(10) 0.0014(10)
C19 0.0299(13) 0.0215(12) 0.0169(11) -0.0057(10) -0.0077(10) -0.0012(10)
C20 0.0341(14) 0.0182(11) 0.0128(10) -0.0079(9) -0.0067(10) 0.0003(10)
C21 0.0357(14) 0.0189(12) 0.0219(12) -0.0083(10) -0.0147(11) -0.0001(10)
C22 0.0385(15) 0.0176(12) 0.0221(12) -0.0074(10) -0.0108(11) -0.0034(10)
C23 0.0325(14) 0.0221(13) 0.0250(13) -0.0095(11) -0.0045(11) 0.0031(10)
C24 0.0286(13) 0.0195(12) 0.0237(12) -0.0078(10) -0.0052(11) 0.0005(10)
C25 0.0410(15) 0.0108(11) 0.0231(13) -0.0038(9) -0.0097(11) 0.0034(10)
C26 0.0336(14) 0.0093(10) 0.0202(12) -0.0032(9) -0.0096(10) 0.0041(9)
C27 0.0298(13) 0.0137(11) 0.0290(13) -0.0050(10) -0.0137(11) 0.0024(9)
C28 0.0286(13) 0.0163(11) 0.0273(13) -0.0057(10) -0.0095(11) 0.0070(9)
C29 0.0347(14) 0.0101(10) 0.0219(12) -0.0059(9) -0.0097(11) 0.0065(9)
C30 0.0309(13) 0.0141(11) 0.0265(13) -0.0067(10) -0.0122(11) 0.0023(9)
C31 0.0274(13) 0.0131(10) 0.0263(13) -0.0063(9) -0.0094(11) 0.0025(9)
C32 0.0439(16) 0.0148(12) 0.0236(13) -0.0082(10) -0.0100(12) 0.0087(10)
C33 0.0273(13) 0.0242(13) 0.0307(14) -0.0065(11) -0.0107(11) 0.0068(10)
C34 0.0248(13) 0.0225(12) 0.0318(14) -0.0059(11) -0.0124(11) 0.0025(10)
C35 0.0270(13) 0.0188(12) 0.0195(11) -0.0085(10) -0.0104(10) 0.0033(10)
C36 0.0263(12) 0.0189(12) 0.0224(12) -0.0087(10) -0.0108(10) 0.0042(9)
C37 0.0316(13) 0.0195(12) 0.0205(12) -0.0076(10) -0.0099(10) 0.0019(10)
C38 0.0243(12) 0.0186(12) 0.0180(11) -0.0082(9) -0.0097(10) 0.0046(9)
C39 0.0252(12) 0.0270(13) 0.0231(12) -0.0108(10) -0.0108(10) 0.0034(10)
C40 0.0278(13) 0.0255(13) 0.0246(12) -0.0133(10) -0.0098(11) 0.0013(10)
C41 0.0291(13) 0.0175(11) 0.0171(11) -0.0091(9) -0.0093(10) 0.0025(9)
C42 0.0297(13) 0.0256(12) 0.0234(12) -0.0136(10) -0.0155(11) 0.0067(10)
C43 0.0271(13) 0.0225(12) 0.0230(12) -0.0109(10) -0.0137(10) 0.0027(10)
C44 0.0313(13) 0.0186(12) 0.0141(11) -0.0079(9) -0.0083(10) 0.0033(10)
C45 0.0267(13) 0.0224(13) 0.0266(13) -0.0101(11) -0.0041(11) 0.0016(10)
C46 0.0315(14) 0.0195(12) 0.0264(13) -0.0085(10) -0.0032(11) 0.0003(10)
C47 0.0351(14) 0.0204(12) 0.0216(12) -0.0076(10) -0.0157(11) 0.0056(10)
C48 0.0346(14) 0.0192(12) 0.0216(12) -0.0082(10) -0.0160(11) 0.0019(10)
C49 0.0317(14) 0.0200(11) 0.0164(11) -0.0106(9) -0.0103(10) 0.0073(10)
C50 0.0342(14) 0.0267(13) 0.0212(12) -0.0128(10) -0.0124(11) 0.0110(11)
C51 0.0484(17) 0.0185(12) 0.0215(12) -0.0092(10) -0.0122(12) 0.0106(11)
C52 0.0449(17) 0.0195(12) 0.0237(13) -0.0091(11) -0.0044(12) 0.0009(11)
C53 0.0309(14) 0.0265(13) 0.0229(12) -0.0112(11) -0.0044(11) 0.0003(11)
C54 0.0288(13) 0.0211(12) 0.0174(11) -0.0103(10) -0.0060(10) 0.0051(10)
C55 0.0296(13) 0.0252(12) 0.0183(11) -0.0123(10) -0.0097(10) 0.0066(10)
C56 0.0313(14) 0.0268(13) 0.0232(12) -0.0110(11) -0.0096(11) 0.0043(11)
C57 0.0284(14) 0.0386(15) 0.0234(13) -0.0135(12) -0.0080(11) 0.0075(12)
C58 0.0294(15) 0.0353(16) 0.0357(16) -0.0089(13) -0.0087(13) 0.0074(12)
C59 0.0303(15) 0.0432(17) 0.0359(16) -0.0096(14) -0.0072(13) 0.0030(13)
C60 0.0287(15) 0.0566(19) 0.0244(14) -0.0170(14) -0.0073(12) 0.0069(14)
C61 0.0338(16) 0.0517(18) 0.0292(15) -0.0178(14) -0.0108(13) 0.0190(14)
C62 0.0354(16) 0.0385(16) 0.0295(14) -0.0147(13) -0.0092(12) 0.0103(13)
C63 0.0294(16) 0.080(3) 0.0343(17) -0.0266(19) -0.0096(14) 0.0111(17)
C64A 0.028(5) 0.089(8) 0.074(9) -0.012(7) 0.008(6) 0.020(5)
C65A 0.040(8) 0.101(14) 0.21(2) -0.037(13) 0.034(10) -0.016(8)
C66A 0.045(5) 0.173(19) 0.089(9) -0.084(11) -0.024(5) 0.010(7)
C64B 0.030(4) 0.060(6) 0.054(7) -0.026(6) -0.016(5) 0.013(4)
C65B 0.008(4) 0.039(5) 0.036(4) -0.015(4) -0.005(3) -0.005(3)
C66B 0.019(3) 0.057(6) 0.029(4) -0.026(4) -0.011(3) 0.002(3)
C67 0.0162(11) 0.0201(11) 0.0158(10) -0.0090(9) -0.0059(9) 0.0020(8)
C68 0.0210(12) 0.0243(12) 0.0240(12) -0.0119(10) -0.0108(10) 0.0012(10)
C69 0.0297(13) 0.0209(12) 0.0230(12) -0.0107(10) -0.0088(11) -0.0019(10)
C70 0.0359(14) 0.0176(11) 0.0208(12) -0.0083(10) -0.0139(11) 0.0052(10)
C71 0.0266(12) 0.0218(12) 0.0204(11) -0.0105(10) -0.0140(10) 0.0074(10)
C72 0.0200(11) 0.0198(11) 0.0154(10) -0.0090(9) -0.0102(9) 0.0051(9)
C73 0.0170(11) 0.0231(12) 0.0180(11) -0.0108(9) -0.0088(9) 0.0046(9)
C74 0.0172(11) 0.0242(12) 0.0250(12) -0.0128(10) -0.0108(10) 0.0051(9)
C75 0.0188(11) 0.0266(12) 0.0245(12) -0.0128(10) -0.0125(10) 0.0076(9)
C76 0.0253(13) 0.0234(12) 0.0329(14) -0.0102(11) -0.0159(11) 0.0046(10)
C77 0.0263(13) 0.0305(14) 0.0323(14) -0.0132(12) -0.0171(11) 0.0118(11)
C78 0.0202(12) 0.0382(15) 0.0300(14) -0.0193(12) -0.0132(11) 0.0087(11)
C79 0.0264(14) 0.0337(15) 0.0395(16) -0.0132(13) -0.0175(12) -0.0011(11)
C80 0.0288(14) 0.0256(13) 0.0341(14) -0.0086(11) -0.0186(12) 0.0046(11)
C81 0.0233(14) 0.0559(19) 0.0411(17) -0.0259(15) -0.0202(13) 0.0105(13)
C82 0.0425(19) 0.067(2) 0.051(2) -0.0209(19) -0.0344(17) 0.0144(17)
C83 0.0213(14) 0.082(3) 0.052(2) -0.034(2) -0.0177(15) 0.0149(16)
C84 0.0444(19) 0.063(2) 0.057(2) -0.0320(19) -0.0335(18) 0.0048(16)
P1 0.0211(3) 0.0238(3) 0.0223(3) -0.0077(3) -0.0082(3) 0.0006(3)
F1 0.0267(8) 0.0289(8) 0.0334(9) -0.0136(7) -0.0068(7) -0.0038(6)
F2 0.0340(9) 0.0358(9) 0.0466(10) -0.0111(8) -0.0262(8) 0.0048(7)
F3 0.0358(9) 0.0350(9) 0.0402(10) -0.0234(8) -0.0135(8) 0.0007(7)
F4 0.0284(9) 0.0355(9) 0.0382(10) 0.0026(8) -0.0083(8) -0.0052(7)
F5 0.0303(9) 0.0330(9) 0.0381(9) -0.0087(7) -0.0160(8) 0.0075(7)
F6 0.0502(11) 0.0501(11) 0.0285(9) -0.0226(8) -0.0071(8) 0.0057(9)
P2 0.0287(4) 0.0384(4) 0.0313(4) -0.0162(3) -0.0131(3) 0.0068(3)
F7A 0.0543(16) 0.109(3) 0.0605(17) -0.0580(18) -0.0169(13) 0.0102(16)
F8A 0.0561(16) 0.0389(16) 0.0739(19) 0.0018(17) 0.0061(14) 0.0051(15)
F9A 0.0544(17) 0.0345(14) 0.116(3) -0.0228(16) -0.0130(18) 0.0138(12)
F10A 0.120(5) 0.383(13) 0.192(7) -0.241(9) -0.103(5) 0.088(7)
F11A 0.0484(18) 0.077(2) 0.145(4) -0.040(2) 0.011(2) -0.0331(17)
F12A 0.062(2) 0.097(3) 0.100(3) -0.034(2) -0.028(2) 0.052(2)
F7B 0.0543(16) 0.109(3) 0.0605(17) -0.0580(18) -0.0169(13) 0.0102(16)
F8B 0.0561(16) 0.0389(16) 0.0739(19) 0.0018(17) 0.0061(14) 0.0051(15)
F9B 0.0544(17) 0.0345(14) 0.116(3) -0.0228(16) -0.0130(18) 0.0138(12)
F10B 0.012(6) 0.063(13) 0.007(6) -0.008(8) -0.005(5) 0.013(7)
F11B 0.0484(18) 0.077(2) 0.145(4) -0.040(2) 0.011(2) -0.0331(17)
F12B 0.076(14) 0.003(6) 0.059(12) -0.002(7) -0.048(12) 0.005(7)
P3 0.0425(5) 0.0388(5) 0.0691(7) -0.0173(5) -0.0056(5) 0.0026(4)
F13 0.0393(14) 0.0468(15) 0.182(4) 0.0184(19) -0.0142(18) 0.0016(11)
F14 0.0629(17) 0.0625(17) 0.117(3) -0.0075(17) -0.0351(18) 0.0013(13)
F15 0.138(3) 0.0663(17) 0.0435(14) -0.0069(13) 0.0144(17) 0.0393(19)
F16 0.0586(14) 0.0516(13) 0.0526(13) -0.0257(11) -0.0045(11) -0.0103(10)
F17 0.0658(16) 0.0432(13) 0.107(2) -0.0193(14) -0.0340(16) 0.0032(11)
F18 0.089(2) 0.093(2) 0.159(4) -0.097(3) -0.037(2) 0.0044(18)
P4 0.0431(5) 0.0551(5) 0.0345(4) -0.0275(4) -0.0151(4) -0.0019(4)
F19A 0.149(6) 0.090(4) 0.069(3) 0.024(3) -0.031(4) -0.023(4)
F20A 0.132(7) 0.306(15) 0.118(6) -0.161(9) -0.063(6) 0.035(8)
F21A 0.123(7) 0.298(14) 0.169(10) -0.123(10) -0.113(7) 0.157(9)
F22A 0.134(6) 0.107(5) 0.194(9) -0.010(5) -0.071(6) -0.078(5)
F23A 0.066(3) 0.102(4) 0.054(2) -0.057(3) -0.017(2) 0.009(2)
F24A 0.080(4) 0.106(5) 0.123(5) -0.059(4) -0.036(4) 0.052(3)
F19B 0.061(4) 0.068(5) 0.037(3) -0.008(3) -0.018(3) -0.014(3)
F20B 0.021(3) 0.104(8) 0.057(5) -0.052(5) 0.000(3) -0.004(3)
F21B 0.036(3) 0.072(5) 0.040(3) -0.030(3) -0.010(3) -0.002(3)
F22B 0.097(7) 0.074(6) 0.064(5) -0.006(4) -0.049(5) 0.026(5)
F23B 0.064(4) 0.077(5) 0.069(5) -0.054(5) -0.034(4) 0.012(4)
F24B 0.047(4) 0.064(4) 0.059(5) -0.048(4) -0.004(3) -0.003(3)
N7 0.0449(18) 0.072(2) 0.058(2) -0.0204(19) -0.0159(18) -0.0020(17)
C85 0.072(3) 0.185(7) 0.057(3) -0.044(4) -0.005(3) -0.070(4)
C86 0.0380(19) 0.078(3) 0.058(2) -0.035(2) -0.0176(19) -0.0015(19)
N8 0.0342(15) 0.0415(16) 0.062(2) -0.0233(15) -0.0006(14) -0.0029(12)
C87 0.044(2) 0.069(3) 0.073(3) -0.031(2) -0.008(2) -0.014(2)
C88 0.0368(17) 0.0363(16) 0.0374(17) -0.0122(14) -0.0081(14) 0.0008(14)
N9 0.0454(16) 0.0216(11) 0.0425(15) -0.0182(11) -0.0085(13) 0.0039(10)
C89 0.0445(19) 0.0342(17) 0.063(2) -0.0245(17) -0.0113(17) 0.0016(14)
C90 0.0477(19) 0.0169(12) 0.0348(15) -0.0135(11) -0.0107(14) 0.0027(11)
N10 0.0422(17) 0.0338(15) 0.063(2) -0.0116(14) -0.0115(15) -0.0087(13)
C91 0.045(2) 0.073(3) 0.060(3) -0.020(2) -0.0080(19) -0.016(2)
C92 0.044(2) 0.0378(17) 0.0431(19) -0.0071(15) -0.0126(16) -0.0046(15)
N11 0.0475(19) 0.064(2) 0.072(3) -0.023(2) -0.0181(18) -0.0045(17)
C93 0.209(9) 0.049(3) 0.080(4) -0.003(3) -0.091(5) -0.023(4)
C94 0.054(2) 0.053(2) 0.055(2) -0.0071(19) -0.0256(19) -0.0103(18)
N12 0.072(3) 0.098(3) 0.074(3) -0.030(3) -0.039(2) -0.009(2)
C95 0.061(3) 0.137(5) 0.058(3) -0.059(3) -0.026(2) 0.049(3)
C96 0.0408(19) 0.083(3) 0.048(2) -0.033(2) -0.0148(17) 0.0004(19)
N13 0.0408(18) 0.104(3) 0.068(2) -0.050(2) -0.0168(17) 0.0060(19)
C97 0.072(3) 0.071(3) 0.042(2) -0.016(2) -0.022(2) -0.001(2)
C98 0.0337(17) 0.074(3) 0.0329(17) -0.0153(18) -0.0081(14) 0.0063(17)
N14A 0.050(4) 0.065(5) 0.041(4) -0.018(4) -0.012(3) -0.009(3)
C99A 0.027(3) 0.063(5) 0.037(4) -0.023(4) -0.009(3) -0.006(3)
C12A 0.061(3) 0.106(4) 0.053(3) -0.035(3) -0.002(2) -0.011(3)
N14B 0.047(4) 0.198(13) 0.060(5) -0.061(7) -0.014(4) 0.024(6)
C99B 0.048(4) 0.066(5) 0.037(4) -0.018(3) -0.013(3) 0.009(3)
C12B 0.061(3) 0.106(4) 0.053(3) -0.035(3) -0.002(2) -0.011(3)
N15 0.0467(17) 0.0230(12) 0.0429(15) -0.0169(11) -0.0106(13) -0.0007(11)
C101 0.0394(18) 0.0342(17) 0.073(3) -0.0161(17) -0.0213(18) 0.0044(14)
C102 0.0438(18) 0.0188(12) 0.0354(15) -0.0122(11) -0.0164(14) 0.0042(11)
N16A 0.058(4) 0.073(4) 0.060(4) -0.012(3) -0.016(3) -0.015(3)
C10A 0.044(3) 0.054(4) 0.048(4) -0.010(3) -0.012(3) -0.006(3)
C11A 0.059(3) 0.089(4) 0.064(3) -0.037(3) -0.010(2) -0.002(2)
N16B 0.059(7) 0.054(6) 0.155(14) -0.016(7) -0.034(7) -0.006(5)
C10B 0.048(6) 0.049(6) 0.102(10) -0.005(6) -0.033(6) -0.007(4)
C11B 0.059(3) 0.089(4) 0.064(3) -0.037(3) -0.010(2) -0.002(2)

loop_
_atom_type_symbol
_atom_type_description
_atom_type_scat_dispersion_real
_atom_type_scat_dispersion_imag
_atom_type_scat_source
C C 0.0181 0.0091 'International Tables Vol C Tables 4.2.6.8 and 6.1.1.4'
H H 0.0000 0.0000 'International Tables Vol C Tables 4.2.6.8 and 6.1.1.4'
F F 0.0727 0.0534 'International Tables Vol C Tables 4.2.6.8 and 6.1.1.4'
N N 0.0311 0.0180 'International Tables Vol C Tables 4.2.6.8 and 6.1.1.4'
P P 0.2955 0.4335 'International Tables Vol C Tables 4.2.6.8 and 6.1.1.4'

loop_
_geom_angle_atom_site_label_1
_geom_angle_atom_site_label_2
_geom_angle_atom_site_label_3
_geom_angle
_geom_angle_site_symmetry_1
_geom_angle_site_symmetry_3
_geom_angle_publ_flag
C9 N1 C13 120.3(2) . . ?
C9 N1 C8 119.4(2) . . ?
C13 N1 C8 120.1(2) . . ?
C22 N2 C23 120.8(2) . . ?
C22 N2 C1 118.8(2) . 2_665 ?
C23 N2 C1 120.4(2) . 2_665 ?
C37 N3 C33 120.5(2) . . ?
C37 N3 C32 119.8(2) . . ?
C33 N3 C32 119.3(2) . . ?
C46 N4 C47 120.4(2) . . ?
C46 N4 C25 119.7(2) . 2_666 ?
C47 N4 C25 119.5(2) . 2_666 ?
C56 N5 C57 116.1(3) . . ?
C74 N6 C75 119.2(2) . . ?
N2 C1 C2 109.6(2) 2_665 . ?
N2 C1 H1A 109.7 2_665 . ?
C2 C1 H1A 109.7 . . ?
N2 C1 H1B 109.7 2_665 . ?
C2 C1 H1B 109.7 . . ?
H1A C1 H1B 108.2 . . ?
C3 C2 C7 119.6(3) . . ?
C3 C2 C1 120.0(3) . . ?
C7 C2 C1 120.4(3) . . ?
C4 C3 C2 120.4(3) . . ?
C4 C3 H3 119.8 . . ?
C2 C3 H3 119.8 . . ?
C3 C4 C5 120.3(3) . . ?
C3 C4 H4 119.8 . . ?
C5 C4 H4 119.8 . . ?
C6 C5 C4 119.2(2) . . ?
C6 C5 C8 120.6(2) . . ?
C4 C5 C8 120.2(3) . . ?
C5 C6 C7 120.8(2) . . ?
C5 C6 H6 119.6 . . ?
C7 C6 H6 119.6 . . ?
C6 C7 C2 119.5(3) . . ?
C6 C7 H7 120.3 . . ?
C2 C7 H7 120.3 . . ?
N1 C8 C5 108.8(2) . . ?
N1 C8 H8A 109.9 . . ?
C5 C8 H8A 109.9 . . ?
N1 C8 H8B 109.9 . . ?
C5 C8 H8B 109.9 . . ?
H8A C8 H8B 108.3 . . ?
N1 C9 C10 120.7(3) . . ?
N1 C9 H9 119.7 . . ?
C10 C9 H9 119.7 . . ?
C9 C10 C11 120.9(3) . . ?
C9 C10 H10 119.5 . . ?
C11 C10 H10 119.5 . . ?
C12 C11 C10 116.8(2) . . ?
C12 C11 C14 121.6(2) . . ?
C10 C11 C14 121.6(2) . . ?
C13 C12 C11 120.2(3) . . ?
C13 C12 H12 119.9 . . ?
C11 C12 H12 119.9 . . ?
N1 C13 C12 121.0(3) . . ?
N1 C13 H13 119.5 . . ?
C12 C13 H13 119.5 . . ?
C15 C14 C19 119.1(2) . . ?
C15 C14 C11 118.7(2) . . ?
C19 C14 C11 122.2(2) . . ?
C16 C15 C14 120.9(2) . . ?
C16 C15 H15 119.6 . . ?
C14 C15 H15 119.6 . . ?
C15 C16 C17 120.3(2) . . ?
C15 C16 H16 119.8 . . ?
C17 C16 H16 119.8 . . ?
C16 C17 C18 119.0(2) . . ?
C16 C17 C20 118.9(2) . . ?
C18 C17 C20 122.0(2) . . ?
C19 C18 C17 120.5(2) . . ?
C19 C18 H18 119.7 . . ?
C17 C18 H18 119.7 . . ?
C18 C19 C14 120.1(2) . . ?
C18 C19 H19 119.9 . . ?
C14 C19 H19 119.9 . . ?
C24 C20 C21 117.5(2) . . ?
C24 C20 C17 122.1(2) . . ?
C21 C20 C17 120.3(2) . . ?
C22 C21 C20 120.3(3) . . ?
C22 C21 H21 119.8 . . ?
C20 C21 H21 119.8 . . ?
N2 C22 C21 120.8(3) . . ?
N2 C22 H22 119.6 . . ?
C21 C22 H22 119.6 . . ?
N2 C23 C24 120.6(3) . . ?
N2 C23 H23 119.7 . . ?
C24 C23 H23 119.7 . . ?
C23 C24 C20 120.0(3) . . ?
C23 C24 H24 120.0 . . ?
C20 C24 H24 120.0 . . ?
N4 C25 C26 108.8(2) 2_666 . ?
N4 C25 H25A 109.9 2_666 . ?
C26 C25 H25A 109.9 . . ?
N4 C25 H25B 109.9 2_666 . ?
C26 C25 H25B 109.9 . . ?
H25A C25 H25B 108.3 . . ?
C31 C26 C27 119.4(2) . . ?
C31 C26 C25 120.3(2) . . ?
C27 C26 C25 120.2(3) . . ?
C28 C27 C26 120.0(3) . . ?
C28 C27 H27 120.0 . . ?
C26 C27 H27 120.0 . . ?
C27 C28 C29 120.8(3) . . ?
C27 C28 H28 119.6 . . ?
C29 C28 H28 119.6 . . ?
C28 C29 C30 119.3(2) . . ?
C28 C29 C32 120.7(3) . . ?
C30 C29 C32 120.0(3) . . ?
C31 C30 C29 119.8(3) . . ?
C31 C30 H30 120.1 . . ?
C29 C30 H30 120.1 . . ?
C30 C31 C26 120.6(3) . . ?
C30 C31 H31 119.7 . . ?
C26 C31 H31 119.7 . . ?
N3 C32 C29 108.0(2) . . ?
N3 C32 H32A 110.1 . . ?
C29 C32 H32A 110.1 . . ?
N3 C32 H32B 110.1 . . ?
C29 C32 H32B 110.1 . . ?
H32A C32 H32B 108.4 . . ?
N3 C33 C34 120.7(3) . . ?
N3 C33 H33 119.7 . . ?
C34 C33 H33 119.7 . . ?
C33 C34 C35 120.8(3) . . ?
C33 C34 H34 119.6 . . ?
C35 C34 H34 119.6 . . ?
C36 C35 C34 116.9(2) . . ?
C36 C35 C38 121.6(2) . . ?
C34 C35 C38 121.4(2) . . ?
C37 C36 C35 120.3(2) . . ?
C37 C36 H36 119.8 . . ?
C35 C36 H36 119.8 . . ?
N3 C37 C36 120.8(2) . . ?
N3 C37 H37 119.6 . . ?
C36 C37 H37 119.6 . . ?
C43 C38 C39 118.4(2) . . ?
C43 C38 C35 120.4(2) . . ?
C39 C38 C35 121.2(2) . . ?
C40 C39 C38 120.5(2) . . ?
C40 C39 H39 119.8 . . ?
C38 C39 H39 119.8 . . ?
C39 C40 C41 120.9(2) . . ?
C39 C40 H40 119.6 . . ?
C41 C40 H40 119.6 . . ?
C42 C41 C40 118.4(2) . . ?
C42 C41 C44 121.3(2) . . ?
C40 C41 C44 119.9(2) . . ?
C43 C42 C41 121.0(2) . . ?
C43 C42 H42 119.5 . . ?
C41 C42 H42 119.5 . . ?
C42 C43 C38 120.8(2) . . ?
C42 C43 H43 119.6 . . ?
C38 C43 H43 119.6 . . ?
C45 C44 C48 117.1(2) . . ?
C45 C44 C41 121.8(2) . . ?
C48 C44 C41 121.0(2) . . ?
C46 C45 C44 120.4(3) . . ?
C46 C45 H45 119.8 . . ?
C44 C45 H45 119.8 . . ?
N4 C46 C45 120.8(3) . . ?
N4 C46 H46 119.6 . . ?
C45 C46 H46 119.6 . . ?
N4 C47 C48 120.6(3) . . ?
N4 C47 H47 119.7 . . ?
C48 C47 H47 119.7 . . ?
C47 C48 C44 120.6(3) . . ?
C47 C48 H48 119.7 . . ?
C44 C48 H48 119.7 . . ?
C55 C49 C54 120.0(2) 2_665 . ?
C55 C49 C50 122.1(3) 2_665 . ?
C54 C49 C50 117.8(2) . . ?
C51 C50 C49 120.9(3) . . ?
C51 C50 H50 119.6 . . ?
C49 C50 H50 119.6 . . ?
C50 C51 C52 121.4(3) . . ?
C50 C51 H51 119.3 . . ?
C52 C51 H51 119.3 . . ?
C53 C52 C51 120.0(3) . . ?
C53 C52 H52 120.0 . . ?
C51 C52 H52 120.0 . . ?
C52 C53 C54 121.2(3) . . ?
C52 C53 H53 119.4 . . ?
C54 C53 H53 119.4 . . ?
C55 C54 C53 121.6(3) . . ?
C55 C54 C49 119.7(2) . . ?
C53 C54 C49 118.6(2) . . ?
C54 C55 C49 120.2(3) . 2_665 ?
C54 C55 C56 117.4(2) . . ?
C49 C55 C56 122.4(2) 2_665 . ?
N5 C56 C55 122.6(3) . . ?
N5 C56 H56 118.7 . . ?
C55 C56 H56 118.7 . . ?
C58 C57 C62 119.0(3) . . ?
C58 C57 N5 123.0(3) . . ?
C62 C57 N5 118.0(3) . . ?
C57 C58 C59 120.0(3) . . ?
C57 C58 H58 120.0 . . ?
C59 C58 H58 120.0 . . ?
C60 C59 C58 121.9(3) . . ?
C60 C59 H59 119.0 . . ?
C58 C59 H59 119.0 . . ?
C59 C60 C61 117.4(3) . . ?
C59 C60 C63 120.8(3) . . ?
C61 C60 C63 121.8(3) . . ?
C60 C61 C62 121.6(3) . . ?
C60 C61 H61 119.2 . . ?
C62 C61 H61 119.2 . . ?
C61 C62 C57 119.9(3) . . ?
C61 C62 H62 120.0 . . ?
C57 C62 H62 120.0 . . ?
C65A C63 C66A 126.6(13) . . ?
C65A C63 C60 108.6(9) . . ?
C66A C63 C60 104.8(5) . . ?
C64B C63 C60 115.7(7) . . ?
C64B C63 C65B 111.7(8) . . ?
C60 C63 C65B 111.3(4) . . ?
C64B C63 C66B 105.8(6) . . ?
C60 C63 C66B 110.6(3) . . ?
C65B C63 C66B 100.5(6) . . ?
C65A C63 C64A 106.5(11) . . ?
C66A C63 C64A 102.2(9) . . ?
C60 C63 C64A 106.7(6) . . ?
C63 C64A H64A 109.5 . . ?
C63 C64A H64B 109.5 . . ?
H64A C64A H64B 109.5 . . ?
C63 C64A H64C 109.5 . . ?
H64A C64A H64C 109.5 . . ?
H64B C64A H64C 109.5 . . ?
C63 C65A H65A 109.5 . . ?
C63 C65A H65B 109.5 . . ?
H65A C65A H65B 109.5 . . ?
C63 C65A H65C 109.5 . . ?
H65A C65A H65C 109.5 . . ?
H65B C65A H65C 109.5 . . ?
C63 C66A H66A 109.5 . . ?
C63 C66A H66B 109.5 . . ?
H66A C66A H66B 109.5 . . ?
C63 C66A H66C 109.5 . . ?
H66A C66A H66C 109.5 . . ?
H66B C66A H66C 109.5 . . ?
C63 C64B H64D 109.5 . . ?
C63 C64B H64E 109.5 . . ?
H64D C64B H64E 109.5 . . ?
C63 C64B H64F 109.5 . . ?
H64D C64B H64F 109.5 . . ?
H64E C64B H64F 109.5 . . ?
C63 C65B H65D 109.5 . . ?
C63 C65B H65E 109.5 . . ?
H65D C65B H65E 109.5 . . ?
C63 C65B H65F 109.5 . . ?
H65D C65B H65F 109.5 . . ?
H65E C65B H65F 109.5 . . ?
C63 C66B H66D 109.5 . . ?
C63 C66B H66E 109.5 . . ?
H66D C66B H66E 109.5 . . ?
C63 C66B H66F 109.5 . . ?
H66D C66B H66F 109.5 . . ?
H66E C66B H66F 109.5 . . ?
C73 C67 C68 121.4(2) 2_666 . ?
C73 C67 C72 120.0(2) 2_666 . ?
C68 C67 C72 118.6(2) . . ?
C69 C68 C67 121.2(2) . . ?
C69 C68 H68 119.4 . . ?
C67 C68 H68 119.4 . . ?
C68 C69 C70 120.5(2) . . ?
C68 C69 H69 119.8 . . ?
C70 C69 H69 119.8 . . ?
C71 C70 C69 120.4(2) . . ?
C71 C70 H70 119.8 . . ?
C69 C70 H70 119.8 . . ?
C70 C71 C72 121.3(2) . . ?
C70 C71 H71 119.4 . . ?
C72 C71 H71 119.4 . . ?
C73 C72 C71 122.5(2) . . ?
C73 C72 C67 119.6(2) . . ?
C71 C72 C67 117.9(2) . . ?
C72 C73 C67 120.4(2) . 2_666 ?
C72 C73 C74 121.3(2) . . ?
C67 C73 C74 118.3(2) 2_666 . ?
N6 C74 C73 122.2(2) . . ?
N6 C74 H74 118.9 . . ?
C73 C74 H74 118.9 . . ?
C76 C75 C80 118.4(2) . . ?
C76 C75 N6 118.0(2) . . ?
C80 C75 N6 123.5(2) . . ?
C75 C76 C77 121.2(3) . . ?
C75 C76 H76 119.4 . . ?
C77 C76 H76 119.4 . . ?
C76 C77 C78 120.7(3) . . ?
C76 C77 H77 119.6 . . ?
C78 C77 H77 119.6 . . ?
C79 C78 C77 117.4(3) . . ?
C79 C78 C81 121.3(3) . . ?
C77 C78 C81 121.2(3) . . ?
C80 C79 C78 122.1(3) . . ?
C80 C79 H79 119.0 . . ?
C78 C79 H79 119.0 . . ?
C79 C80 C75 120.2(3) . . ?
C79 C80 H80 119.9 . . ?
C75 C80 H80 119.9 . . ?
C82 C81 C84 108.9(3) . . ?
C82 C81 C78 112.4(3) . . ?
C84 C81 C78 110.8(3) . . ?
C82 C81 C83 109.3(3) . . ?
C84 C81 C83 109.1(3) . . ?
C78 C81 C83 106.3(3) . . ?
C81 C82 H82A 109.5 . . ?
C81 C82 H82B 109.5 . . ?
H82A C82 H82B 109.5 . . ?
C81 C82 H82C 109.5 . . ?
H82A C82 H82C 109.5 . . ?
H82B C82 H82C 109.5 . . ?
C81 C83 H83A 109.5 . . ?
C81 C83 H83B 109.5 . . ?
H83A C83 H83B 109.5 . . ?
C81 C83 H83C 109.5 . . ?
H83A C83 H83C 109.5 . . ?
H83B C83 H83C 109.5 . . ?
C81 C84 H84A 109.5 . . ?
C81 C84 H84B 109.5 . . ?
H84A C84 H84B 109.5 . . ?
C81 C84 H84C 109.5 . . ?
H84A C84 H84C 109.5 . . ?
H84B C84 H84C 109.5 . . ?
F2 P1 F3 90.19(11) . . ?
F2 P1 F1 90.18(10) . . ?
F3 P1 F1 90.15(9) . . ?
F2 P1 F5 179.75(13) . . ?
F3 P1 F5 89.93(10) . . ?
F1 P1 F5 90.04(10) . . ?
F2 P1 F6 90.39(11) . . ?
F3 P1 F6 179.23(11) . . ?
F1 P1 F6 89.35(10) . . ?
F5 P1 F6 89.49(11) . . ?
F2 P1 F4 90.01(10) . . ?
F3 P1 F4 90.19(11) . . ?
F1 P1 F4 179.61(12) . . ?
F5 P1 F4 89.77(10) . . ?
F6 P1 F4 90.31(11) . . ?
F8B P2 F10B 76.3(17) . . ?
F8B P2 F9B 113.3(17) . . ?
F10B P2 F9B 156.6(13) . . ?
F8B P2 F12B 88.8(16) . . ?
F10B P2 F12B 36.8(11) . . ?
F9B P2 F12B 154.8(14) . . ?
F8B P2 F7B 41.0(16) . . ?
F10B P2 F7B 92.4(12) . . ?
F9B P2 F7B 83.7(16) . . ?
F12B P2 F7B 121.5(17) . . ?
F10A P2 F11A 86.0(4) . . ?
F10A P2 F9A 88.0(4) . . ?
F11A P2 F9A 92.2(2) . . ?
F10A P2 F7A 175.3(5) . . ?
F11A P2 F7A 89.9(2) . . ?
F9A P2 F7A 89.9(2) . . ?
F10A P2 F12A 96.2(4) . . ?
F11A P2 F12A 88.6(2) . . ?
F9A P2 F12A 175.8(2) . . ?
F7A P2 F12A 86.1(2) . . ?
F10A P2 F8A 97.6(4) . . ?
F11A P2 F8A 176.3(2) . . ?
F9A P2 F8A 88.55(18) . . ?
F7A P2 F8A 86.5(2) . . ?
F12A P2 F8A 90.4(2) . . ?
F8B P2 F11B 154.5(17) . . ?
F10B P2 F11B 91.7(17) . . ?
F9B P2 F11B 86.5(17) . . ?
F12B P2 F11B 69.0(18) . . ?
F7B P2 F11B 164.2(19) . . ?
F8B F7B P2 69(2) . . ?
F8B F7B F9B 106(3) . . ?
P2 F7B F9B 49.2(10) . . ?
F7B F8B P2 70(2) . . ?
P2 F9B F7B 47.2(12) . . ?
F12B F10B P2 73.2(15) . . ?
F10B F12B P2 70.0(13) . . ?
F18 P3 F17 89.3(2) . . ?
F18 P3 F15 178.5(2) . . ?
F17 P3 F15 90.5(2) . . ?
F18 P3 F13 90.2(2) . . ?
F17 P3 F13 91.16(17) . . ?
F15 P3 F13 91.3(2) . . ?
F18 P3 F16 90.20(17) . . ?
F17 P3 F16 89.28(15) . . ?
F15 P3 F16 88.29(16) . . ?
F13 P3 F16 179.39(18) . . ?
F18 P3 F14 91.1(2) . . ?
F17 P3 F14 178.22(16) . . ?
F15 P3 F14 89.1(2) . . ?
F13 P3 F14 90.57(17) . . ?
F16 P3 F14 88.99(16) . . ?
F20B P4 F22B 99.4(5) . . ?
F21A P4 F22A 92.2(6) . . ?
F21A P4 F23A 92.6(4) . . ?
F22A P4 F23A 87.7(4) . . ?
F21A P4 F20A 93.1(5) . . ?
F22A P4 F20A 93.7(6) . . ?
F23A P4 F20A 174.0(4) . . ?
F20B P4 F24B 96.8(4) . . ?
F22B P4 F24B 96.6(5) . . ?
F21A P4 F19A 99.7(7) . . ?
F22A P4 F19A 168.0(5) . . ?
F23A P4 F19A 90.0(3) . . ?
F20A P4 F19A 87.4(5) . . ?
F20B P4 F23B 95.6(4) . . ?
F22B P4 F23B 88.1(5) . . ?
F24B P4 F23B 165.9(4) . . ?
F21A P4 F24A 176.2(6) . . ?
F22A P4 F24A 84.2(4) . . ?
F23A P4 F24A 85.9(3) . . ?
F20A P4 F24A 88.5(4) . . ?
F19A P4 F24A 83.9(4) . . ?
F20B P4 F19B 93.8(5) . . ?
F22B P4 F19B 165.5(5) . . ?
F24B P4 F19B 87.7(4) . . ?
F23B P4 F19B 84.8(4) . . ?
F20B P4 F21B 173.7(5) . . ?
F22B P4 F21B 86.1(5) . . ?
F24B P4 F21B 85.4(4) . . ?
F23B P4 F21B 81.6(4) . . ?
F19B P4 F21B 80.4(4) . . ?
C86 C85 H85A 109.5 . . ?
C86 C85 H85B 109.5 . . ?
H85A C85 H85B 109.5 . . ?
C86 C85 H85C 109.5 . . ?
H85A C85 H85C 109.5 . . ?
H85B C85 H85C 109.5 . . ?
N7 C86 C85 177.1(6) . . ?
C88 C87 H87A 109.5 . . ?
C88 C87 H87B 109.5 . . ?
H87A C87 H87B 109.5 . . ?
C88 C87 H87C 109.5 . . ?
H87A C87 H87C 109.5 . . ?
H87B C87 H87C 109.5 . . ?
N8 C88 C87 178.3(5) . . ?
C90 C89 H89A 109.5 . . ?
C90 C89 H89B 109.5 . . ?
H89A C89 H89B 109.5 . . ?
C90 C89 H89C 109.5 . . ?
H89A C89 H89C 109.5 . . ?
H89B C89 H89C 109.5 . . ?
N9 C90 C89 178.9(3) . . ?
C92 C91 H91A 109.5 . . ?
C92 C91 H91B 109.5 . . ?
H91A C91 H91B 109.5 . . ?
C92 C91 H91C 109.5 . . ?
H91A C91 H91C 109.5 . . ?
H91B C91 H91C 109.5 . . ?
N10 C92 C91 178.1(5) . . ?
C94 C93 H93A 109.5 . . ?
C94 C93 H93B 109.5 . . ?
H93A C93 H93B 109.5 . . ?
C94 C93 H93C 109.5 . . ?
H93A C93 H93C 109.5 . . ?
H93B C93 H93C 109.5 . . ?
N11 C94 C93 178.7(7) . . ?
C96 C95 H95A 109.5 . . ?
C96 C95 H95B 109.5 . . ?
H95A C95 H95B 109.5 . . ?
C96 C95 H95C 109.5 . . ?
H95A C95 H95C 109.5 . . ?
H95B C95 H95C 109.5 . . ?
N12 C96 C95 177.9(6) . . ?
C98 C97 H97A 109.5 . . ?
C98 C97 H97B 109.5 . . ?
H97A C97 H97B 109.5 . . ?
C98 C97 H97C 109.5 . . ?
H97A C97 H97C 109.5 . . ?
H97B C97 H97C 109.5 . . ?
N13 C98 C97 179.0(5) . . ?
C99A N14A N14A 150.0(9) . 2_775 ?
N14A C99A C12A 174.4(9) . . ?
C99A C12A H12A 109.5 . . ?
C99A C12A H12B 109.5 . . ?
H12A C12A H12B 109.5 . . ?
C99A C12A H12C 109.5 . . ?
H12A C12A H12C 109.5 . . ?
H12B C12A H12C 109.5 . . ?
N14B C99B C12B 173.3(10) . . ?
C99B C12B H12D 109.5 . . ?
C99B C12B H12E 109.5 . . ?
H12D C12B H12E 109.5 . . ?
C99B C12B H12F 109.5 . . ?
H12D C12B H12F 109.5 . . ?
H12E C12B H12F 109.5 . . ?
C102 C101 H10A 109.5 . . ?
C102 C101 H10B 109.5 . . ?
H10A C101 H10B 109.5 . . ?
C102 C101 H10C 109.5 . . ?
H10A C101 H10C 109.5 . . ?
H10B C101 H10C 109.5 . . ?
N15 C102 C101 178.3(3) . . ?
N16A C10A C11A 176.9(9) . . ?
C10A C11A H11A 109.5 . . ?
C10A C11A H11B 109.5 . . ?
H11A C11A H11B 109.5 . . ?
C10A C11A H11C 109.5 . . ?
H11A C11A H11C 109.5 . . ?
H11B C11A H11C 109.5 . . ?
N16B C10B C11B 175.5(17) . . ?
C10B C11B H11D 109.5 . . ?
C10B C11B H11E 109.5 . . ?
H11D C11B H11E 109.5 . . ?
C10B C11B H11F 109.5 . . ?
H11D C11B H11F 109.5 . . ?
H11E C11B H11F 109.5 . . ?

loop_
_geom_bond_atom_site_label_1
_geom_bond_atom_site_label_2
_geom_bond_distance
_geom_bond_site_symmetry_2
_geom_bond_publ_flag
N1 C9 1.343(4) . ?
N1 C13 1.344(4) . ?
N1 C8 1.495(3) . ?
N2 C22 1.343(4) . ?
N2 C23 1.353(4) . ?
N2 C1 1.497(3) 2_665 ?
N3 C37 1.340(4) . ?
N3 C33 1.349(4) . ?
N3 C32 1.499(3) . ?
N4 C46 1.346(4) . ?
N4 C47 1.347(4) . ?
N4 C25 1.499(3) 2_666 ?
N5 C56 1.274(4) . ?
N5 C57 1.412(4) . ?
N6 C74 1.272(3) . ?
N6 C75 1.424(3) . ?
C1 C2 1.509(4) . ?
C1 H1A 0.9900 . ?
C1 H1B 0.9900 . ?
C2 C3 1.392(4) . ?
C2 C7 1.399(4) . ?
C3 C4 1.385(4) . ?
C3 H3 0.9500 . ?
C4 C5 1.394(4) . ?
C4 H4 0.9500 . ?
C5 C6 1.392(4) . ?
C5 C8 1.511(4) . ?
C6 C7 1.393(4) . ?
C6 H6 0.9500 . ?
C7 H7 0.9500 . ?
C8 H8A 0.9900 . ?
C8 H8B 0.9900 . ?
C9 C10 1.370(4) . ?
C9 H9 0.9500 . ?
C10 C11 1.399(4) . ?
C10 H10 0.9500 . ?
C11 C12 1.395(4) . ?
C11 C14 1.477(3) . ?
C12 C13 1.381(4) . ?
C12 H12 0.9500 . ?
C13 H13 0.9500 . ?
C14 C15 1.395(4) . ?
C14 C19 1.398(4) . ?
C15 C16 1.383(4) . ?
C15 H15 0.9500 . ?
C16 C17 1.392(4) . ?
C16 H16 0.9500 . ?
C17 C18 1.403(4) . ?
C17 C20 1.476(3) . ?
C18 C19 1.389(4) . ?
C18 H18 0.9500 . ?
C19 H19 0.9500 . ?
C20 C24 1.400(4) . ?
C20 C21 1.404(4) . ?
C21 C22 1.369(4) . ?
C21 H21 0.9500 . ?
C22 H22 0.9500 . ?
C23 C24 1.376(4) . ?
C23 H23 0.9500 . ?
C24 H24 0.9500 . ?
C25 C26 1.510(4) . ?
C25 H25A 0.9900 . ?
C25 H25B 0.9900 . ?
C26 C31 1.395(4) . ?
C26 C27 1.397(4) . ?
C27 C28 1.383(4) . ?
C27 H27 0.9500 . ?
C28 C29 1.396(4) . ?
C28 H28 0.9500 . ?
C29 C30 1.400(4) . ?
C29 C32 1.503(4) . ?
C30 C31 1.392(4) . ?
C30 H30 0.9500 . ?
C31 H31 0.9500 . ?
C32 H32A 0.9900 . ?
C32 H32B 0.9900 . ?
C33 C34 1.368(4) . ?
C33 H33 0.9500 . ?
C34 C35 1.399(4) . ?
C34 H34 0.9500 . ?
C35 C36 1.396(4) . ?
C35 C38 1.476(3) . ?
C36 C37 1.382(4) . ?
C36 H36 0.9500 . ?
C37 H37 0.9500 . ?
C38 C43 1.396(4) . ?
C38 C39 1.398(4) . ?
C39 C40 1.392(4) . ?
C39 H39 0.9500 . ?
C40 C41 1.395(4) . ?
C40 H40 0.9500 . ?
C41 C42 1.392(4) . ?
C41 C44 1.479(3) . ?
C42 C43 1.386(4) . ?
C42 H42 0.9500 . ?
C43 H43 0.9500 . ?
C44 C45 1.392(4) . ?
C44 C48 1.399(4) . ?
C45 C46 1.377(4) . ?
C45 H45 0.9500 . ?
C46 H46 0.9500 . ?
C47 C48 1.373(4) . ?
C47 H47 0.9500 . ?
C48 H48 0.9500 . ?
C49 C55 1.416(4) 2_665 ?
C49 C54 1.435(4) . ?
C49 C50 1.439(4) . ?
C50 C51 1.362(4) . ?
C50 H50 0.9500 . ?
C51 C52 1.398(5) . ?
C51 H51 0.9500 . ?
C52 C53 1.368(4) . ?
C52 H52 0.9500 . ?
C53 C54 1.432(4) . ?
C53 H53 0.9500 . ?
C54 C55 1.415(4) . ?
C55 C56 1.464(4) . ?
C56 H56 0.9500 . ?
C57 C58 1.387(5) . ?
C57 C62 1.393(4) . ?
C58 C59 1.390(4) . ?
C58 H58 0.9500 . ?
C59 C60 1.384(5) . ?
C59 H59 0.9500 . ?
C60 C61 1.390(5) . ?
C60 C63 1.534(5) . ?
C61 C62 1.392(5) . ?
C61 H61 0.9500 . ?
C62 H62 0.9500 . ?
C63 C65A 1.43(2) . ?
C63 C66A 1.462(13) . ?
C63 C64B 1.483(14) . ?
C63 C65B 1.543(12) . ?
C63 C66B 1.623(9) . ?
C63 C64A 1.625(16) . ?
C64A H64A 0.9800 . ?
C64A H64B 0.9800 . ?
C64A H64C 0.9800 . ?
C65A H65A 0.9800 . ?
C65A H65B 0.9800 . ?
C65A H65C 0.9800 . ?
C66A H66A 0.9800 . ?
C66A H66B 0.9800 . ?
C66A H66C 0.9800 . ?
C64B H64D 0.9800 . ?
C64B H64E 0.9800 . ?
C64B H64F 0.9800 . ?
C65B H65D 0.9800 . ?
C65B H65E 0.9800 . ?
C65B H65F 0.9800 . ?
C66B H66D 0.9800 . ?
C66B H66E 0.9800 . ?
C66B H66F 0.9800 . ?
C67 C73 1.419(3) 2_666 ?
C67 C68 1.435(3) . ?
C67 C72 1.441(3) . ?
C68 C69 1.359(4) . ?
C68 H68 0.9500 . ?
C69 C70 1.418(4) . ?
C69 H69 0.9500 . ?
C70 C71 1.367(4) . ?
C70 H70 0.9500 . ?
C71 C72 1.431(3) . ?
C71 H71 0.9500 . ?
C72 C73 1.407(3) . ?
C73 C74 1.484(3) . ?
C74 H74 0.9500 . ?
C75 C76 1.389(4) . ?
C75 C80 1.390(4) . ?
C76 C77 1.391(4) . ?
C76 H76 0.9500 . ?
C77 C78 1.398(4) . ?
C77 H77 0.9500 . ?
C78 C79 1.390(4) . ?
C78 C81 1.535(4) . ?
C79 C80 1.389(4) . ?
C79 H79 0.9500 . ?
C80 H80 0.9500 . ?
C81 C82 1.517(5) . ?
C81 C84 1.533(5) . ?
C81 C83 1.552(5) . ?
C82 H82A 0.9800 . ?
C82 H82B 0.9800 . ?
C82 H82C 0.9800 . ?
C83 H83A 0.9800 . ?
C83 H83B 0.9800 . ?
C83 H83C 0.9800 . ?
C84 H84A 0.9800 . ?
C84 H84B 0.9800 . ?
C84 H84C 0.9800 . ?
P1 F2 1.5932(18) . ?
P1 F3 1.5982(18) . ?
P1 F1 1.6000(17) . ?
P1 F5 1.6015(17) . ?
P1 F6 1.6036(19) . ?
P1 F4 1.6071(18) . ?
P2 F8B 1.47(3) . ?
P2 F10B 1.525(17) . ?
P2 F9B 1.53(3) . ?
P2 F12B 1.554(15) . ?
P2 F10A 1.549(5) . ?
P2 F7B 1.48(3) . ?
P2 F11A 1.557(3) . ?
P2 F9A 1.577(3) . ?
P2 F7A 1.589(3) . ?
P2 F12A 1.601(3) . ?
P2 F8A 1.609(3) . ?
P2 F11B 1.65(3) . ?
F7B F8B 1.03(4) . ?
F7B F9B 2.01(4) . ?
F10B F12B 0.97(3) . ?
P3 F18 1.577(3) . ?
P3 F17 1.587(3) . ?
P3 F15 1.589(3) . ?
P3 F13 1.594(3) . ?
P3 F16 1.602(2) . ?
P3 F14 1.604(3) . ?
P4 F20B 1.452(6) . ?
P4 F21A 1.470(6) . ?
P4 F22B 1.495(7) . ?
P4 F22A 1.564(6) . ?
P4 F23A 1.565(4) . ?
P4 F20A 1.567(6) . ?
P4 F24B 1.577(7) . ?
P4 F19A 1.581(6) . ?
P4 F23B 1.625(7) . ?
P4 F24A 1.661(5) . ?
P4 F19B 1.692(7) . ?
P4 F21B 1.718(7) . ?
N7 C86 1.135(6) . ?
C85 C86 1.444(7) . ?
C85 H85A 0.9800 . ?
C85 H85B 0.9800 . ?
C85 H85C 0.9800 . ?
N8 C88 1.131(5) . ?
C87 C88 1.455(5) . ?
C87 H87A 0.9800 . ?
C87 H87B 0.9800 . ?
C87 H87C 0.9800 . ?
N9 C90 1.138(5) . ?
C89 C90 1.456(5) . ?
C89 H89A 0.9800 . ?
C89 H89B 0.9800 . ?
C89 H89C 0.9800 . ?
N10 C92 1.120(5) . ?
C91 C92 1.455(5) . ?
C91 H91A 0.9800 . ?
C91 H91B 0.9800 . ?
C91 H91C 0.9800 . ?
N11 C94 1.125(6) . ?
C93 C94 1.428(7) . ?
C93 H93A 0.9800 . ?
C93 H93B 0.9800 . ?
C93 H93C 0.9800 . ?
N12 C96 1.159(6) . ?
C95 C96 1.428(6) . ?
C95 H95A 0.9800 . ?
C95 H95B 0.9800 . ?
C95 H95C 0.9800 . ?
N13 C98 1.137(6) . ?
C97 C98 1.437(7) . ?
C97 H97A 0.9800 . ?
C97 H97B 0.9800 . ?
C97 H97C 0.9800 . ?
N14A C99A 1.123(10) . ?
N14A N14A 1.741(16) 2_775 ?
C99A C12A 1.352(9) . ?
C12A H12A 0.9800 . ?
C12A H12B 0.9800 . ?
C12A H12C 0.9800 . ?
N14B C99B 1.122(10) . ?
C99B C12B 1.337(8) . ?
C12B H12D 0.9800 . ?
C12B H12E 0.9800 . ?
C12B H12F 0.9800 . ?
N15 C102 1.137(4) . ?
C101 C102 1.451(5) . ?
C101 H10A 0.9800 . ?
C101 H10B 0.9800 . ?
C101 H10C 0.9800 . ?
N16A C10A 1.148(10) . ?
C10A C11A 1.377(10) . ?
C11A H11A 0.9800 . ?
C11A H11B 0.9800 . ?
C11A H11C 0.9800 . ?
N16B C10B 1.145(16) . ?
C10B C11B 1.570(12) . ?
C11B H11D 0.9800 . ?
C11B H11E 0.9800 . ?
C11B H11F 0.9800 . ?

loop_
_geom_torsion_atom_site_label_1
_geom_torsion_atom_site_label_2
_geom_torsion_atom_site_label_3
_geom_torsion_atom_site_label_4
_geom_torsion
_geom_torsion_site_symmetry_1
_geom_torsion_site_symmetry_2
_geom_torsion_site_symmetry_3
_geom_torsion_site_symmetry_4
_geom_torsion_publ_flag
N2 C1 C2 C3 -89.9(3) 2_665 . . . ?
N2 C1 C2 C7 87.1(3) 2_665 . . . ?
C7 C2 C3 C4 -3.4(4) . . . . ?
C1 C2 C3 C4 173.6(2) . . . . ?
C2 C3 C4 C5 -0.3(4) . . . . ?
C3 C4 C5 C6 3.7(4) . . . . ?
C3 C4 C5 C8 -173.8(2) . . . . ?
C4 C5 C6 C7 -3.6(3) . . . . ?
C8 C5 C6 C7 173.9(2) . . . . ?
C5 C6 C7 C2 0.0(4) . . . . ?
C3 C2 C7 C6 3.5(3) . . . . ?
C1 C2 C7 C6 -173.5(2) . . . . ?
C9 N1 C8 C5 -82.4(3) . . . . ?
C13 N1 C8 C5 92.4(3) . . . . ?
C6 C5 C8 N1 -86.7(3) . . . . ?
C4 C5 C8 N1 90.8(3) . . . . ?
C13 N1 C9 C10 -2.4(4) . . . . ?
C8 N1 C9 C10 172.4(3) . . . . ?
N1 C9 C10 C11 -1.2(5) . . . . ?
C9 C10 C11 C12 4.0(4) . . . . ?
C9 C10 C11 C14 -173.2(3) . . . . ?
C10 C11 C12 C13 -3.4(4) . . . . ?
C14 C11 C12 C13 173.9(2) . . . . ?
C9 N1 C13 C12 3.1(4) . . . . ?
C8 N1 C13 C12 -171.7(2) . . . . ?
C11 C12 C13 N1 0.0(4) . . . . ?
C12 C11 C14 C15 -148.4(3) . . . . ?
C10 C11 C14 C15 28.7(4) . . . . ?
C12 C11 C14 C19 29.9(4) . . . . ?
C10 C11 C14 C19 -153.0(3) . . . . ?
C19 C14 C15 C16 -1.4(4) . . . . ?
C11 C14 C15 C16 176.9(2) . . . . ?
C14 C15 C16 C17 -0.4(4) . . . . ?
C15 C16 C17 C18 1.8(4) . . . . ?
C15 C16 C17 C20 -176.5(2) . . . . ?
C16 C17 C18 C19 -1.4(4) . . . . ?
C20 C17 C18 C19 176.8(2) . . . . ?
C17 C18 C19 C14 -0.5(4) . . . . ?
C15 C14 C19 C18 1.8(4) . . . . ?
C11 C14 C19 C18 -176.4(2) . . . . ?
C16 C17 C20 C24 146.8(3) . . . . ?
C18 C17 C20 C24 -31.4(4) . . . . ?
C16 C17 C20 C21 -30.0(3) . . . . ?
C18 C17 C20 C21 151.8(3) . . . . ?
C24 C20 C21 C22 -1.4(4) . . . . ?
C17 C20 C21 C22 175.5(2) . . . . ?
C23 N2 C22 C21 1.4(4) . . . . ?
C1 N2 C22 C21 -175.0(2) 2_665 . . . ?
C20 C21 C22 N2 0.0(4) . . . . ?
C22 N2 C23 C24 -1.3(4) . . . . ?
C1 N2 C23 C24 174.9(2) 2_665 . . . ?
N2 C23 C24 C20 -0.1(4) . . . . ?
C21 C20 C24 C23 1.5(4) . . . . ?
C17 C20 C24 C23 -175.4(2) . . . . ?
N4 C25 C26 C31 -88.1(3) 2_666 . . . ?
N4 C25 C26 C27 88.9(3) 2_666 . . . ?
C31 C26 C27 C28 2.7(3) . . . . ?
C25 C26 C27 C28 -174.3(2) . . . . ?
C26 C27 C28 C29 0.3(4) . . . . ?
C27 C28 C29 C30 -3.1(4) . . . . ?
C27 C28 C29 C32 173.0(2) . . . . ?
C28 C29 C30 C31 2.9(3) . . . . ?
C32 C29 C30 C31 -173.3(2) . . . . ?
C29 C30 C31 C26 0.1(4) . . . . ?
C27 C26 C31 C30 -2.9(3) . . . . ?
C25 C26 C31 C30 174.1(2) . . . . ?
C37 N3 C32 C29 -91.2(3) . . . . ?
C33 N3 C32 C29 81.9(3) . . . . ?
C28 C29 C32 N3 -86.7(3) . . . . ?
C30 C29 C32 N3 89.4(3) . . . . ?
C37 N3 C33 C34 0.1(4) . . . . ?
C32 N3 C33 C34 -173.0(3) . . . . ?
N3 C33 C34 C35 -0.1(4) . . . . ?
C33 C34 C35 C36 0.0(4) . . . . ?
C33 C34 C35 C38 178.9(3) . . . . ?
C34 C35 C36 C37 0.1(4) . . . . ?
C38 C35 C36 C37 -178.8(2) . . . . ?
C33 N3 C37 C36 0.0(4) . . . . ?
C32 N3 C37 C36 173.0(2) . . . . ?
C35 C36 C37 N3 -0.1(4) . . . . ?
C36 C35 C38 C43 -16.1(4) . . . . ?
C34 C35 C38 C43 165.1(3) . . . . ?
C36 C35 C38 C39 162.6(3) . . . . ?
C34 C35 C38 C39 -16.2(4) . . . . ?
C43 C38 C39 C40 -0.7(4) . . . . ?
C35 C38 C39 C40 -179.5(2) . . . . ?
C38 C39 C40 C41 -0.7(4) . . . . ?
C39 C40 C41 C42 2.0(4) . . . . ?
C39 C40 C41 C44 175.3(2) . . . . ?
C40 C41 C42 C43 -1.8(4) . . . . ?
C44 C41 C42 C43 -175.0(2) . . . . ?
C41 C42 C43 C38 0.4(4) . . . . ?
C39 C38 C43 C42 0.9(4) . . . . ?
C35 C38 C43 C42 179.7(2) . . . . ?
C42 C41 C44 C45 -163.3(3) . . . . ?
C40 C41 C44 C45 23.6(4) . . . . ?
C42 C41 C44 C48 20.4(4) . . . . ?
C40 C41 C44 C48 -152.7(3) . . . . ?
C48 C44 C45 C46 3.9(4) . . . . ?
C41 C44 C45 C46 -172.6(2) . . . . ?
C47 N4 C46 C45 -1.8(4) . . . . ?
C25 N4 C46 C45 170.6(3) 2_666 . . . ?
C44 C45 C46 N4 -1.4(4) . . . . ?
C46 N4 C47 C48 2.4(4) . . . . ?
C25 N4 C47 C48 -170.0(2) 2_666 . . . ?
N4 C47 C48 C44 0.2(4) . . . . ?
C45 C44 C48 C47 -3.3(4) . . . . ?
C41 C44 C48 C47 173.2(2) . . . . ?
C55 C49 C50 C51 -179.9(2) 2_665 . . . ?
C54 C49 C50 C51 2.2(4) . . . . ?
C49 C50 C51 C52 0.9(4) . . . . ?
C50 C51 C52 C53 -3.2(4) . . . . ?
C51 C52 C53 C54 2.4(4) . . . . ?
C52 C53 C54 C55 -177.6(3) . . . . ?
C52 C53 C54 C49 0.7(4) . . . . ?
C55 C49 C54 C55 -2.6(4) 2_665 . . . ?
C50 C49 C54 C55 175.4(2) . . . . ?
C55 C49 C54 C53 179.1(2) 2_665 . . . ?
C50 C49 C54 C53 -2.9(4) . . . . ?
C53 C54 C55 C49 -179.2(2) . . . 2_665 ?
C49 C54 C55 C49 2.6(4) . . . 2_665 ?
C53 C54 C55 C56 0.6(4) . . . . ?
C49 C54 C55 C56 -177.6(2) . . . . ?
C57 N5 C56 C55 -176.5(2) . . . . ?
C54 C55 C56 N5 136.4(3) . . . . ?
C49 C55 C56 N5 -43.9(4) 2_665 . . . ?
C56 N5 C57 C58 44.8(4) . . . . ?
C56 N5 C57 C62 -136.7(3) . . . . ?
C62 C57 C58 C59 1.6(5) . . . . ?
N5 C57 C58 C59 -179.9(3) . . . . ?
C57 C58 C59 C60 0.7(5) . . . . ?
C58 C59 C60 C61 -1.3(5) . . . . ?
C58 C59 C60 C63 177.5(3) . . . . ?
C59 C60 C61 C62 -0.5(5) . . . . ?
C63 C60 C61 C62 -179.2(3) . . . . ?
C60 C61 C62 C57 2.8(5) . . . . ?
C58 C57 C62 C61 -3.3(5) . . . . ?
N5 C57 C62 C61 178.1(3) . . . . ?
C59 C60 C63 C65A 33.8(12) . . . . ?
C61 C60 C63 C65A -147.5(12) . . . . ?
C59 C60 C63 C66A -103.8(11) . . . . ?
C61 C60 C63 C66A 74.9(11) . . . . ?
C59 C60 C63 C64B 172.5(7) . . . . ?
C61 C60 C63 C64B -8.8(8) . . . . ?
C59 C60 C63 C65B 43.6(6) . . . . ?
C61 C60 C63 C65B -137.7(5) . . . . ?
C59 C60 C63 C66B -67.2(6) . . . . ?
C61 C60 C63 C66B 111.5(5) . . . . ?
C59 C60 C63 C64A 148.2(7) . . . . ?
C61 C60 C63 C64A -33.1(8) . . . . ?
C73 C67 C68 C69 -178.2(2) 2_666 . . . ?
C72 C67 C68 C69 0.7(4) . . . . ?
C67 C68 C69 C70 1.9(4) . . . . ?
C68 C69 C70 C71 -1.6(4) . . . . ?
C69 C70 C71 C72 -1.5(4) . . . . ?
C70 C71 C72 C73 -178.5(2) . . . . ?
C70 C71 C72 C67 4.0(4) . . . . ?
C73 C67 C72 C73 -2.2(4) 2_666 . . . ?
C68 C67 C72 C73 178.8(2) . . . . ?
C73 C67 C72 C71 175.4(2) 2_666 . . . ?
C68 C67 C72 C71 -3.6(3) . . . . ?
C71 C72 C73 C67 -175.3(2) . . . 2_666 ?
C67 C72 C73 C67 2.3(4) . . . 2_666 ?
C71 C72 C73 C74 5.5(4) . . . . ?
C67 C72 C73 C74 -177.0(2) . . . . ?
C75 N6 C74 C73 175.0(2) . . . . ?
C72 C73 C74 N6 44.6(4) . . . . ?
C67 C73 C74 N6 -134.6(3) 2_666 . . . ?
C74 N6 C75 C76 148.8(3) . . . . ?
C74 N6 C75 C80 -35.7(4) . . . . ?
C80 C75 C76 C77 2.8(4) . . . . ?
N6 C75 C76 C77 178.5(3) . . . . ?
C75 C76 C77 C78 -0.6(4) . . . . ?
C76 C77 C78 C79 -1.4(4) . . . . ?
C76 C77 C78 C81 175.7(3) . . . . ?
C77 C78 C79 C80 1.2(5) . . . . ?
C81 C78 C79 C80 -175.8(3) . . . . ?
C78 C79 C80 C75 1.0(5) . . . . ?
C76 C75 C80 C79 -2.9(4) . . . . ?
N6 C75 C80 C79 -178.4(3) . . . . ?
C79 C78 C81 C82 -160.9(3) . . . . ?
C77 C78 C81 C82 22.1(4) . . . . ?
C79 C78 C81 C84 -38.9(4) . . . . ?
C77 C78 C81 C84 144.2(3) . . . . ?
C79 C78 C81 C83 79.5(4) . . . . ?
C77 C78 C81 C83 -97.4(4) . . . . ?
F10B P2 F7B F8B -66(3) . . . . ?
F9B P2 F7B F8B 137(3) . . . . ?
F12B P2 F7B F8B -42(3) . . . . ?
F11B P2 F7B F8B -171(6) . . . . ?
F8B P2 F7B F9B -137(3) . . . . ?
F10B P2 F7B F9B 156.9(13) . . . . ?
F12B P2 F7B F9B -179.4(13) . . . . ?
F11B P2 F7B F9B 52(6) . . . . ?
F9B F7B F8B P2 32.3(19) . . . . ?
F10B P2 F8B F7B 110(3) . . . . ?
F9B P2 F8B F7B -47(3) . . . . ?
F12B P2 F8B F7B 145(2) . . . . ?
F11B P2 F8B F7B 174(4) . . . . ?
F8B P2 F9B F7B 29.0(18) . . . . ?
F10B P2 F9B F7B -81(3) . . . . ?
F12B P2 F9B F7B 179(3) . . . . ?
F11B P2 F9B F7B -167.5(17) . . . . ?
F8B P2 F10B F12B 107(2) . . . . ?
F9B P2 F10B F12B -135(3) . . . . ?
F7B P2 F10B F12B 145(2) . . . . ?
F11B P2 F10B F12B -50(2) . . . . ?
F8B P2 F12B F10B -68(2) . . . . ?
F9B P2 F12B F10B 139(3) . . . . ?
F7B P2 F12B F10B -42(2) . . . . ?
F11B P2 F12B F10B 124(2) . . . . ?
